data_7037134
loop_
_publ_author_name
'Tazelaar, Cornelis G. J.'
'Nicolas, Emmanuel'
'van Dijk, Tom'
'Broere, Dani\"el L J'
'Cardol, Mitchel'
'Lutz, Martin'
'Gudat, Dietrich'
'Slootweg, J. Chris'
'Lammertsma, Koop'

_publ_section_title
;
 Tris(pyrazolyl)phosphines with copper(i): from monomers to polymers.
;
_journal_issue 5
_journal_name_full 'Dalton transactions (Cambridge, England : 2003)'
_journal_page_first 2237
_journal_page_last 2249
_journal_paper_doi 10.1039/c5dt03994k
_journal_volume 45
_journal_year 2016
_chemical_formula_moiety 'C9 H9 Cu N6 P, F6 P'
_chemical_formula_sum 'C9 H9 Cu F6 N6 P2'
_chemical_formula_weight 440.70
_space_group_crystal_system triclinic
_space_group_IT_number 1
_space_group_name_Hall 'P 1'
_space_group_name_H-M_alt 'P 1'
_symmetry_space_group_name_Hall 'P 1'
_symmetry_space_group_name_H-M 'P 1'
_atom_sites_solution_hydrogens geom
_atom_sites_solution_primary heavy
_atom_sites_solution_secondary difmap
_audit_creation_method SHELXL-2014/7
_audit_update_record
;
2015-09-24 deposited with the CCDC.
2015-11-05 downloaded from the CCDC.
;
_cell_angle_alpha 87.521(3)
_cell_angle_beta 88.058(3)
_cell_angle_gamma 84.097(4)
_cell_formula_units_Z 4
_cell_length_a 11.9578(8)
_cell_length_b 12.7183(14)
_cell_length_c 13.2817(8)
_cell_measurement_reflns_used 18697
_cell_measurement_temperature 150(2)
_cell_measurement_theta_max 27.66
_cell_measurement_theta_min 1.54
_cell_volume 2006.4(3)
_computing_cell_refinement Peakref
_computing_data_collection Apex2
_computing_data_reduction 'Eval15, TWINABS-2012/1, Squeeze'
_computing_structure_refinement 'SHELXL-2014/7 (Sheldrick, 2014)'
_computing_structure_solution SHELXT
_diffrn_ambient_temperature 150(2)
_diffrn_measured_fraction_theta_full 1.000
_diffrn_measured_fraction_theta_max 0.980
_diffrn_measurement_device_type 'Bruker Kappa ApexII'
_diffrn_measurement_method '\f and \w scans'
_diffrn_radiation_type MoK\a
_diffrn_radiation_wavelength 0.71073
_diffrn_reflns_av_R_equivalents 0.0636
_diffrn_reflns_av_unetI/netI 0.0808
_diffrn_reflns_laue_measured_fraction_full 1.000
_diffrn_reflns_laue_measured_fraction_max 0.980
_diffrn_reflns_limit_h_max 15
_diffrn_reflns_limit_h_min -15
_diffrn_reflns_limit_k_max 16
_diffrn_reflns_limit_k_min -16
_diffrn_reflns_limit_l_max 17
_diffrn_reflns_limit_l_min -17
_diffrn_reflns_number 38040
_diffrn_reflns_point_group_measured_fraction_full 1.000
_diffrn_reflns_point_group_measured_fraction_max 0.980
_diffrn_reflns_theta_full 25.242
_diffrn_reflns_theta_max 27.704
_diffrn_reflns_theta_min 1.535
_diffrn_source 'sealed tube'
_exptl_absorpt_coefficient_mu 1.303
_exptl_absorpt_correction_T_max 0.7456
_exptl_absorpt_correction_T_min 0.5236
_exptl_absorpt_correction_type multi-scan
_exptl_absorpt_process_details TWINABS-2012/1
_exptl_crystal_colour colourless
_exptl_crystal_density_diffrn 1.459
_exptl_crystal_description needle
_exptl_crystal_F_000 872
_exptl_crystal_size_max 0.58
_exptl_crystal_size_mid 0.07
_exptl_crystal_size_min 0.05
_refine_diff_density_max 0.863
_refine_diff_density_min -0.606
_refine_diff_density_rms 0.106
_refine_ls_abs_structure_details
;
 Flack x determined using 4006 quotients [(I+)-(I-)]/[(I+)+(I-)]
 (Parsons, Flack and Wagner, Acta Cryst. B69 (2013) 249-259).
;
_refine_ls_abs_structure_Flack -0.013(7)
_refine_ls_extinction_method none
_refine_ls_goodness_of_fit_ref 1.064
_refine_ls_hydrogen_treatment constr
_refine_ls_matrix_type full
_refine_ls_number_parameters 1053
_refine_ls_number_reflns 17156
_refine_ls_number_restraints 9151
_refine_ls_restrained_S_all 1.709
_refine_ls_R_factor_all 0.1133
_refine_ls_R_factor_gt 0.0697
_refine_ls_shift/su_max 0.005
_refine_ls_shift/su_mean 0.000
_refine_ls_structure_factor_coef Fsqd
_refine_ls_weighting_details 'w=1/[\s^2^(Fo^2^)+(0.1114P)^2^+0.4765P] where P=(Fo^2^+2Fc^2^)/3'
_refine_ls_weighting_scheme calc
_refine_ls_wR_factor_gt 0.1768
_refine_ls_wR_factor_ref 0.1987
_reflns_Friedel_coverage 1.000
_reflns_friedel_fraction_full 1.000
_reflns_friedel_fraction_max 0.980
_reflns_number_gt 11100
_reflns_number_total 17156
_reflns_threshold_expression 'I > 2\s(I)'
_cod_data_source_file c5dt03994k2.cif
_cod_data_source_block l0137a
_cod_depositor_comments 'Adding full bibliography for 7037130--7037135.cif.'
_cod_original_cell_volume 2006.5(3)
_cod_database_code 7037134
_shelx_shelxl_version_number 2014/7
_shelx_space_group_comment
;
The symmetry employed for this shelxl refinement is uniquely defined
by the following loop, which should always be used as a source of
symmetry information in preference to the above space-group names.
They are only intended as comments.
;

loop_
_space_group_symop_operation_xyz
'x, y, z'

loop_
_atom_site_label
_atom_site_type_symbol
_atom_site_fract_x
_atom_site_fract_y
_atom_site_fract_z
_atom_site_U_iso_or_equiv
_atom_site_adp_type
_atom_site_occupancy
_atom_site_site_symmetry_order
_atom_site_calc_flag
_atom_site_refinement_flags_posn
_atom_site_refinement_flags_adp
_atom_site_refinement_flags_occupancy
_atom_site_disorder_assembly
_atom_site_disorder_group
Cu1A Cu 0.87668(15) 0.22391(14) 0.87983(13) 0.0303(4) Uani 0.8872(19) 1 d D . P A 1
P1A P 1.0211(3) 0.0883(3) 1.0486(2) 0.0337(7) Uani 0.8872(19) 1 d D . P A 1
N11A N 1.0875(6) 0.1817(7) 0.9828(6) 0.032(2) Uani 0.8872(19) 1 d D . P A 1
N21A N 1.0373(6) 0.2453(7) 0.9072(6) 0.031(2) Uani 0.8872(19) 1 d D . P A 1
C11A C 1.1145(10) 0.3052(12) 0.8725(11) 0.039(3) Uani 0.8872(19) 1 d D . P A 1
H11A H 1.1043 0.3571 0.8192 0.047 Uiso 0.8872(19) 1 calc R U P A 1
C21A C 1.2138(10) 0.2814(14) 0.9253(11) 0.053(4) Uani 0.8872(19) 1 d D . P A 1
H21A H 1.2815 0.3141 0.9152 0.064 Uiso 0.8872(19) 1 calc R U P A 1
C31A C 1.1948(7) 0.2047(11) 0.9919(9) 0.042(3) Uani 0.8872(19) 1 d D . P A 1
H31A H 1.2473 0.1713 1.0383 0.050 Uiso 0.8872(19) 1 calc R U P A 1
N31A N 0.9019(7) 0.1567(7) 1.0917(5) 0.032(2) Uani 0.8872(19) 1 d D . P A 1
N41A N 0.8351(7) 0.2240(7) 1.0296(5) 0.035(2) Uani 0.8872(19) 1 d D . P A 1
C41A C 0.7490(9) 0.2606(9) 1.0861(8) 0.049(4) Uani 0.8872(19) 1 d D . P A 1
H41A H 0.6872 0.3069 1.0625 0.059 Uiso 0.8872(19) 1 calc R U P A 1
C51A C 0.7605(12) 0.2222(11) 1.1854(8) 0.048(4) Uani 0.8872(19) 1 d D . P A 1
H51A H 0.7102 0.2378 1.2410 0.057 Uiso 0.8872(19) 1 calc R U P A 1
C61A C 0.8550(14) 0.1603(15) 1.1864(8) 0.059(5) Uani 0.8872(19) 1 d D . P A 1
H61A H 0.8861 0.1235 1.2443 0.071 Uiso 0.8872(19) 1 calc R U P A 1
N51A N 0.9716(8) 0.0200(6) 0.9561(6) 0.036(2) Uani 0.8872(19) 1 d D . P A 1
N61A N 0.9065(8) 0.0653(5) 0.8808(6) 0.030(2) Uani 0.8872(19) 1 d D . P A 1
C71A C 0.8808(15) -0.0124(8) 0.8280(10) 0.043(4) Uani 0.8872(19) 1 d D . P A 1
H71A H 0.8342 -0.0044 0.7710 0.051 Uiso 0.8872(19) 1 calc R U P A 1
C81A C 0.931(3) -0.1083(8) 0.866(2) 0.062(4) Uani 0.8872(19) 1 d D . P A 1
H81A H 0.9261 -0.1763 0.8409 0.075 Uiso 0.8872(19) 1 calc R U P A 1
C91A C 0.9855(14) -0.0860(8) 0.9451(9) 0.055(4) Uani 0.8872(19) 1 d D . P A 1
H91A H 1.0281 -0.1359 0.9876 0.066 Uiso 0.8872(19) 1 calc R U P A 1
Cu2A Cu 0.62369(15) 0.43155(13) 0.60260(12) 0.0343(4) Uani 0.8872(19) 1 d D . P A 1
P2A P 0.7796(3) 0.3049(2) 0.7684(2) 0.0260(6) Uani 0.8872(19) 1 d D . P A 1
N12A N 0.7598(8) 0.4373(5) 0.7787(6) 0.030(2) Uani 0.8872(19) 1 d D . P A 1
N22A N 0.6929(8) 0.5018(6) 0.7162(6) 0.035(2) Uani 0.8872(19) 1 d D . P A 1
C12A C 0.6961(13) 0.5969(7) 0.7492(10) 0.051(4) Uani 0.8872(19) 1 d D . P A 1
H12A H 0.6578 0.6593 0.7198 0.061 Uiso 0.8872(19) 1 calc R U P A 1
C22A C 0.7634(14) 0.5942(8) 0.8338(9) 0.048(5) Uani 0.8872(19) 1 d D . P A 1
H22A H 0.7784 0.6527 0.8715 0.057 Uiso 0.8872(19) 1 calc R U P A 1
C32A C 0.8015(17) 0.4949(9) 0.8503(11) 0.045(4) Uani 0.8872(19) 1 d D . P A 1
H32A H 0.8497 0.4679 0.9028 0.054 Uiso 0.8872(19) 1 calc R U P A 1
N32A N 0.8286(7) 0.2962(7) 0.6485(5) 0.029(2) Uani 0.8872(19) 1 d D . P A 1
N42A N 0.7743(6) 0.3496(7) 0.5693(6) 0.030(2) Uani 0.8872(19) 1 d D . P A 1
C42A C 0.8383(16) 0.326(2) 0.4897(8) 0.053(4) Uani 0.8872(19) 1 d D . P A 1
H42A H 0.8229 0.3518 0.4230 0.063 Uiso 0.8872(19) 1 calc R U P A 1
C52A C 0.9318(15) 0.256(2) 0.5161(8) 0.051(4) Uani 0.8872(19) 1 d D . P A 1
H52A H 0.9891 0.2263 0.4717 0.061 Uiso 0.8872(19) 1 calc R U P A 1
C62A C 0.9249(9) 0.2409(13) 0.6153(7) 0.036(3) Uani 0.8872(19) 1 d D . P A 1
H62A H 0.9777 0.1987 0.6558 0.043 Uiso 0.8872(19) 1 calc R U P A 1
N52A N 0.6500(6) 0.2702(6) 0.7607(6) 0.0228(19) Uani 0.8872(19) 1 d D . P A 1
N62A N 0.5738(6) 0.3121(6) 0.6922(5) 0.026(2) Uani 0.8872(19) 1 d D . P A 1
C72A C 0.4859(8) 0.2596(9) 0.7063(8) 0.038(3) Uani 0.8872(19) 1 d D . P A 1
H72A H 0.4194 0.2720 0.6686 0.045 Uiso 0.8872(19) 1 calc R U P A 1
C82A C 0.5025(9) 0.1830(10) 0.7840(9) 0.043(3) Uani 0.8872(19) 1 d D . P A 1
H82A H 0.4521 0.1338 0.8079 0.052 Uiso 0.8872(19) 1 calc R U P A 1
C92A C 0.6023(9) 0.1934(10) 0.8169(9) 0.033(3) Uani 0.8872(19) 1 d D . P A 1
H92A H 0.6366 0.1535 0.8717 0.039 Uiso 0.8872(19) 1 calc R U P A 1
Cu3A Cu 0.36738(19) 0.69489(15) 0.36474(14) 0.0510(5) Uani 0.8872(19) 1 d D . P A 1
P3A P 0.5205(3) 0.5307(2) 0.5074(2) 0.0330(7) Uani 0.8872(19) 1 d D . P A 1
N13A N 0.5838(7) 0.6321(6) 0.4536(6) 0.033(2) Uani 0.8872(19) 1 d D . P A 1
N23A N 0.5299(7) 0.7093(7) 0.3920(7) 0.040(3) Uani 0.8872(19) 1 d D . P A 1
C13A C 0.6014(11) 0.7796(11) 0.3724(13) 0.063(5) Uani 0.8872(19) 1 d D . P A 1
H13A H 0.5876 0.8414 0.3301 0.075 Uiso 0.8872(19) 1 calc R U P A 1
C23A C 0.7006(12) 0.7502(12) 0.4228(13) 0.084(7) Uani 0.8872(19) 1 d D . P A 1
H23A H 0.7651 0.7881 0.4223 0.101 Uiso 0.8872(19) 1 calc R U P A 1
C33A C 0.6879(10) 0.6602(10) 0.4709(9) 0.060(4) Uani 0.8872(19) 1 d D . P A 1
H33A H 0.7426 0.6208 0.5114 0.072 Uiso 0.8872(19) 1 calc R U P A 1
N33A N 0.4065(7) 0.5942(7) 0.5646(5) 0.042(3) Uani 0.8872(19) 1 d D . P A 1
N43A N 0.3340(8) 0.6673(8) 0.5148(5) 0.050(3) Uani 0.8872(19) 1 d D . P A 1
C43A C 0.2674(15) 0.7105(14) 0.5842(9) 0.093(7) Uani 0.8872(19) 1 d D . P A 1
H43A H 0.2131 0.7694 0.5729 0.112 Uiso 0.8872(19) 1 calc R U P A 1
C53A C 0.2868(13) 0.6589(12) 0.6771(9) 0.066(5) Uani 0.8872(19) 1 d D . P A 1
H53A H 0.2450 0.6715 0.7382 0.079 Uiso 0.8872(19) 1 calc R U P A 1
C63A C 0.3744(10) 0.5892(11) 0.6636(7) 0.049(4) Uani 0.8872(19) 1 d D . P A 1
H63A H 0.4092 0.5433 0.7143 0.058 Uiso 0.8872(19) 1 calc R U P A 1
N53A N 0.4643(7) 0.4810(6) 0.4086(6) 0.031(2) Uani 0.8872(19) 1 d D . P A 1
N63A N 0.3982(8) 0.5395(6) 0.3400(6) 0.032(2) Uani 0.8872(19) 1 d D . P A 1
C73A C 0.3740(12) 0.4716(8) 0.2748(9) 0.049(4) Uani 0.8872(19) 1 d D . P A 1
H73A H 0.3278 0.4894 0.2185 0.058 Uiso 0.8872(19) 1 calc R U P A 1
C83A C 0.4238(12) 0.3709(8) 0.2979(10) 0.050(4) Uani 0.8872(19) 1 d D . P A 1
H83A H 0.4182 0.3088 0.2619 0.060 Uiso 0.8872(19) 1 calc R U P A 1
C93A C 0.4809(15) 0.3788(8) 0.3802(10) 0.045(4) Uani 0.8872(19) 1 d D . P A 1
H93A H 0.5257 0.3229 0.4138 0.054 Uiso 0.8872(19) 1 calc R U P A 1
Cu4A Cu 0.11964(19) 0.98853(15) 0.14838(13) 0.0530(5) Uani 0.8872(19) 1 d D . P A 1
P4A P 0.2700(3) 0.8069(3) 0.2769(2) 0.0495(10) Uani 0.8872(19) 1 d D . P A 1
N14A N 0.2666(8) 0.9321(5) 0.3150(6) 0.039(3) Uani 0.8872(19) 1 d D . P A 1
N24A N 0.2080(10) 1.0180(7) 0.2686(7) 0.051(3) Uani 0.8872(19) 1 d D . P A 1
C14A C 0.2310(14) 1.1005(8) 0.3176(9) 0.046(4) Uani 0.8872(19) 1 d D . P A 1
H14A H 0.2025 1.1716 0.3022 0.055 Uiso 0.8872(19) 1 calc R U P A 1
C24A C 0.3032(13) 1.0678(9) 0.3954(10) 0.056(4) Uani 0.8872(19) 1 d D . P A 1
H24A H 0.3341 1.1120 0.4408 0.068 Uiso 0.8872(19) 1 calc R U P A 1
C34A C 0.3205(11) 0.9647(8) 0.3940(8) 0.045(3) Uani 0.8872(19) 1 d D . P A 1
H34A H 0.3637 0.9201 0.4407 0.055 Uiso 0.8872(19) 1 calc R U P A 1
N34A N 0.3087(10) 0.8215(8) 0.1547(6) 0.068(5) Uani 0.8872(19) 1 d D . P A 1
N44A N 0.2562(11) 0.8967(10) 0.0905(6) 0.086(6) Uani 0.8872(19) 1 d D . P A 1
C44A C 0.309(2) 0.8831(17) 0.0032(9) 0.131(14) Uani 0.8872(19) 1 d D . P A 1
H44A H 0.2937 0.9261 -0.0559 0.157 Uiso 0.8872(19) 1 calc R U P A 1
C54A C 0.3916(18) 0.7971(15) 0.0090(9) 0.111(12) Uani 0.8872(19) 1 d D . P A 1
H54A H 0.4353 0.7664 -0.0453 0.133 Uiso 0.8872(19) 1 calc R U P A 1
C64A C 0.3963(17) 0.7673(17) 0.1047(10) 0.104(11) Uani 0.8872(19) 1 d D . P A 1
H64A H 0.4511 0.7168 0.1340 0.125 Uiso 0.8872(19) 1 calc R U P A 1
N54A N 0.1329(7) 0.7916(7) 0.2687(8) 0.049(3) Uani 0.8872(19) 1 d D . P A 1
N64A N 0.0578(8) 0.8624(7) 0.2192(7) 0.055(3) Uani 0.8872(19) 1 d D . P A 1
C74A C -0.0392(10) 0.8228(11) 0.2302(12) 0.073(6) Uani 0.8872(19) 1 d D . P A 1
H74A H -0.1086 0.8568 0.2070 0.088 Uiso 0.8872(19) 1 calc R U P A 1
C84A C -0.0265(11) 0.7239(9) 0.2805(12) 0.065(5) Uani 0.8872(19) 1 d D . P A 1
H84A H -0.0829 0.6774 0.2939 0.078 Uiso 0.8872(19) 1 calc R U P A 1
C94A C 0.0793(12) 0.7083(11) 0.3056(16) 0.063(6) Uani 0.8872(19) 1 d D . P A 1
H94A H 0.1127 0.6488 0.3433 0.075 Uiso 0.8872(19) 1 calc R U P A 1
Cu1B Cu 1.0668(12) 0.0491(12) 1.0859(11) 0.050 Uiso 0.1128(19) 1 d D U P A 2
P1B P 0.917(2) 0.176(2) 0.9144(16) 0.050 Uiso 0.1128(19) 1 d D U P A 2
N11B N 1.050(3) 0.208(4) 0.923(3) 0.050 Uiso 0.1128(19) 1 d D U P A 2
N21B N 1.120(3) 0.169(4) 0.998(3) 0.050 Uiso 0.1128(19) 1 d D U P A 2
C11B C 1.216(4) 0.207(8) 0.976(8) 0.050 Uiso 0.1128(19) 1 d D U P A 2
H11B H 1.2852 0.1836 1.0064 0.060 Uiso 0.1128(19) 1 calc R U P A 2
C21B C 1.202(6) 0.286(10) 0.900(9) 0.050 Uiso 0.1128(19) 1 d D U P A 2
H21B H 1.2560 0.3321 0.8762 0.060 Uiso 0.1128(19) 1 calc R U P A 2
C31B C 1.099(7) 0.285(10) 0.869(10) 0.050 Uiso 0.1128(19) 1 d D U P A 2
H31B H 1.0654 0.3295 0.8166 0.060 Uiso 0.1128(19) 1 calc R U P A 2
N31B N 0.867(3) 0.191(4) 1.034(2) 0.050 Uiso 0.1128(19) 1 d D U P A 2
N41B N 0.916(3) 0.135(4) 1.114(2) 0.050 Uiso 0.1128(19) 1 d D U P A 2
C41B C 0.851(8) 0.161(10) 1.192(3) 0.050 Uiso 0.1128(19) 1 d D U P A 2
H41B H 0.8556 0.1262 1.2568 0.060 Uiso 0.1128(19) 1 calc R U P A 2
C51B C 0.773(9) 0.247(8) 1.167(4) 0.050 Uiso 0.1128(19) 1 d D U P A 2
H51B H 0.7187 0.2821 1.2105 0.060 Uiso 0.1128(19) 1 calc R U P A 2
C61B C 0.791(7) 0.268(6) 1.070(3) 0.050 Uiso 0.1128(19) 1 d D U P A 2
H61B H 0.7562 0.3269 1.0323 0.060 Uiso 0.1128(19) 1 calc R U P A 2
N51B N 0.935(4) 0.044(2) 0.908(3) 0.050 Uiso 0.1128(19) 1 d D U P A 2
N61B N 1.006(5) -0.020(2) 0.968(3) 0.050 Uiso 0.1128(19) 1 d D U P A 2
C71B C 1.008(8) -0.114(3) 0.931(6) 0.050 Uiso 0.1128(19) 1 d D U P A 2
H71B H 1.0599 -0.1729 0.9494 0.060 Uiso 0.1128(19) 1 calc R U P A 2
C81B C 0.925(16) -0.115(4) 0.861(14) 0.050 Uiso 0.1128(19) 1 d D U P A 2
H81B H 0.9044 -0.1746 0.8276 0.060 Uiso 0.1128(19) 1 calc R U P A 2
C91B C 0.879(12) -0.017(4) 0.850(11) 0.050 Uiso 0.1128(19) 1 d D U P A 2
H91B H 0.8178 0.0072 0.8083 0.060 Uiso 0.1128(19) 1 calc R U P A 2
Cu2B Cu 0.8192(12) 0.2602(12) 0.8049(10) 0.050 Uiso 0.1128(19) 1 d D U P A 2
P2B P 0.676(2) 0.399(2) 0.6358(16) 0.050 Uiso 0.1128(19) 1 d D U P A 2
N12B N 0.731(5) 0.4664(16) 0.725(3) 0.050 Uiso 0.1128(19) 1 d D U P A 2
N22B N 0.786(5) 0.4188(15) 0.806(3) 0.050 Uiso 0.1128(19) 1 d D U P A 2
C12B C 0.806(16) 0.496(2) 0.863(8) 0.050 Uiso 0.1128(19) 1 d D U P A 2
H12B H 0.8369 0.4866 0.9286 0.060 Uiso 0.1128(19) 1 calc R U P A 2
C22B C 0.777(13) 0.593(2) 0.815(8) 0.050 Uiso 0.1128(19) 1 d D U P A 2
H22B H 0.7925 0.6608 0.8348 0.060 Uiso 0.1128(19) 1 calc R U P A 2
C32B C 0.722(11) 0.5729(17) 0.735(7) 0.050 Uiso 0.1128(19) 1 d D U P A 2
H32B H 0.6819 0.6239 0.6912 0.060 Uiso 0.1128(19) 1 calc R U P A 2
N32B N 0.790(4) 0.323(4) 0.5923(16) 0.050 Uiso 0.1128(19) 1 d D U P A 2
N42B N 0.866(3) 0.269(5) 0.6559(16) 0.050 Uiso 0.1128(19) 1 d D U P A 2
C42B C 0.949(8) 0.230(14) 0.598(3) 0.050 Uiso 0.1128(19) 1 d D U P A 2
H42B H 1.0131 0.1863 0.6212 0.060 Uiso 0.1128(19) 1 calc R U P A 2
C52B C 0.932(12) 0.263(19) 0.498(4) 0.050 Uiso 0.1128(19) 1 d D U P A 2
H52B H 0.9798 0.2448 0.4412 0.060 Uiso 0.1128(19) 1 calc R U P A 2
C62B C 0.836(11) 0.323(16) 0.497(3) 0.050 Uiso 0.1128(19) 1 d D U P A 2
H62B H 0.8042 0.3608 0.4399 0.060 Uiso 0.1128(19) 1 calc R U P A 2
N52B N 0.609(2) 0.309(4) 0.704(4) 0.050 Uiso 0.1128(19) 1 d D U P A 2
N62B N 0.660(2) 0.238(4) 0.773(4) 0.050 Uiso 0.1128(19) 1 d D U P A 2
C72B C 0.580(4) 0.181(9) 0.807(9) 0.050 Uiso 0.1128(19) 1 d D U P A 2
H72B H 0.5913 0.1239 0.8553 0.060 Uiso 0.1128(19) 1 calc R U P A 2
C82B C 0.478(3) 0.217(7) 0.764(9) 0.050 Uiso 0.1128(19) 1 d D U P A 2
H82B H 0.4098 0.1847 0.7716 0.060 Uiso 0.1128(19) 1 calc R U P A 2
C92B C 0.496(2) 0.303(6) 0.711(7) 0.050 Uiso 0.1128(19) 1 d D U P A 2
H92B H 0.4397 0.3532 0.6828 0.060 Uiso 0.1128(19) 1 calc R U P A 2
Cu3B Cu 0.5830(12) 0.5013(10) 0.5423(10) 0.050 Uiso 0.1128(19) 1 d D U P A 2
P3B P 0.441(2) 0.6795(17) 0.4055(17) 0.050 Uiso 0.1128(19) 1 d D U P A 2
N13B N 0.579(2) 0.691(3) 0.413(4) 0.050 Uiso 0.1128(19) 1 d D U P A 2
N23B N 0.650(2) 0.625(3) 0.471(4) 0.050 Uiso 0.1128(19) 1 d D U P A 2
C13B C 0.749(3) 0.659(5) 0.457(7) 0.050 Uiso 0.1128(19) 1 d D U P A 2
H13B H 0.8187 0.6212 0.4764 0.060 Uiso 0.1128(19) 1 calc R U P A 2
C23B C 0.739(5) 0.759(6) 0.410(10) 0.050 Uiso 0.1128(19) 1 d D U P A 2
H23B H 0.7931 0.8087 0.4044 0.060 Uiso 0.1128(19) 1 calc R U P A 2
C33B C 0.637(5) 0.771(9) 0.374(12) 0.050 Uiso 0.1128(19) 1 d D U P A 2
H33B H 0.6083 0.8257 0.3275 0.060 Uiso 0.1128(19) 1 calc R U P A 2
N33B N 0.400(4) 0.673(3) 0.528(2) 0.050 Uiso 0.1128(19) 1 d D U P A 2
N43B N 0.452(4) 0.601(3) 0.5956(18) 0.050 Uiso 0.1128(19) 1 d D U P A 2
C43B C 0.405(7) 0.623(6) 0.684(2) 0.050 Uiso 0.1128(19) 1 d D U P A 2
H43B H 0.4235 0.5853 0.7452 0.060 Uiso 0.1128(19) 1 calc R U P A 2
C53B C 0.325(7) 0.711(6) 0.675(3) 0.050 Uiso 0.1128(19) 1 d D U P A 2
H53B H 0.2753 0.7389 0.7262 0.060 Uiso 0.1128(19) 1 calc R U P A 2
C63B C 0.334(7) 0.746(5) 0.581(3) 0.050 Uiso 0.1128(19) 1 d D U P A 2
H63B H 0.2993 0.8115 0.5540 0.060 Uiso 0.1128(19) 1 calc R U P A 2
N53B N 0.439(4) 0.554(2) 0.373(3) 0.050 Uiso 0.1128(19) 1 d D U P A 2
N63B N 0.498(5) 0.469(2) 0.420(3) 0.050 Uiso 0.1128(19) 1 d D U P A 2
C73B C 0.489(13) 0.389(4) 0.364(9) 0.050 Uiso 0.1128(19) 1 d D U P A 2
H73B H 0.5285 0.3206 0.3737 0.060 Uiso 0.1128(19) 1 calc R U P A 2
C83B C 0.414(10) 0.418(4) 0.287(7) 0.050 Uiso 0.1128(19) 1 d D U P A 2
H83B H 0.3921 0.3736 0.2369 0.060 Uiso 0.1128(19) 1 calc R U P A 2
C93B C 0.379(9) 0.518(4) 0.299(7) 0.050 Uiso 0.1128(19) 1 d D U P A 2
H93B H 0.3210 0.5580 0.2627 0.060 Uiso 0.1128(19) 1 calc R U P A 2
Cu4B Cu 0.3326(12) 0.7895(10) 0.3209(11) 0.050 Uiso 0.1128(19) 1 d D U P A 2
P4B P 0.1740(19) 0.9456(18) 0.1752(17) 0.050 Uiso 0.1128(19) 1 d D U P A 2
N14B N 0.228(5) 1.0011(17) 0.273(3) 0.050 Uiso 0.1128(19) 1 d D U P A 2
N24B N 0.297(4) 0.9456(16) 0.342(3) 0.050 Uiso 0.1128(19) 1 d D U P A 2
C14B C 0.307(9) 1.013(3) 0.413(4) 0.050 Uiso 0.1128(19) 1 d D U P A 2
H14B H 0.3343 0.9940 0.4779 0.060 Uiso 0.1128(19) 1 calc R U P A 2
C24B C 0.271(9) 1.115(2) 0.378(5) 0.050 Uiso 0.1128(19) 1 d D U P A 2
H24B H 0.2749 1.1786 0.4124 0.060 Uiso 0.1128(19) 1 calc R U P A 2
C34B C 0.229(11) 1.1060(17) 0.289(6) 0.050 Uiso 0.1128(19) 1 d D U P A 2
H34B H 0.2049 1.1627 0.2432 0.060 Uiso 0.1128(19) 1 calc R U P A 2
N34B N 0.290(3) 0.885(5) 0.1192(18) 0.050 Uiso 0.1128(19) 1 d D U P A 2
N44B N 0.367(3) 0.818(4) 0.1713(16) 0.050 Uiso 0.1128(19) 1 d D U P A 2
C44B C 0.435(8) 0.774(8) 0.101(3) 0.050 Uiso 0.1128(19) 1 d D U P A 2
H44B H 0.4866 0.7136 0.1121 0.060 Uiso 0.1128(19) 1 calc R U P A 2
C54B C 0.419(7) 0.830(8) 0.009(3) 0.050 Uiso 0.1128(19) 1 d D U P A 2
H54B H 0.4636 0.8207 -0.0507 0.060 Uiso 0.1128(19) 1 calc R U P A 2
C64B C 0.330(7) 0.898(9) 0.023(3) 0.050 Uiso 0.1128(19) 1 d D U P A 2
H64B H 0.2983 0.9479 -0.0264 0.060 Uiso 0.1128(19) 1 calc R U P A 2
N54B N 0.116(2) 0.843(3) 0.231(4) 0.050 Uiso 0.1128(19) 1 d D U P A 2
N64B N 0.171(2) 0.769(3) 0.295(4) 0.050 Uiso 0.1128(19) 1 d D U P A 2
C74B C 0.105(7) 0.693(8) 0.307(13) 0.050 Uiso 0.1128(19) 1 d D U P A 2
H74B H 0.1216 0.6299 0.3469 0.060 Uiso 0.1128(19) 1 calc R U P A 2
C84B C 0.006(6) 0.719(6) 0.255(9) 0.050 Uiso 0.1128(19) 1 d D U P A 2
H84B H -0.0534 0.6753 0.2488 0.060 Uiso 0.1128(19) 1 calc R U P A 2
C94B C 0.011(4) 0.815(6) 0.217(9) 0.050 Uiso 0.1128(19) 1 d D U P A 2
H94B H -0.0486 0.8581 0.1850 0.060 Uiso 0.1128(19) 1 calc R U P A 2
P5 P 0.4726(3) 0.4672(3) 0.9717(3) 0.0565(10) Uani 1 1 d D . . . .
F15A F 0.4492(14) 0.3629(10) 1.0289(13) 0.091(7) Uiso 0.53(2) 1 d D . P B 3
F25A F 0.5045(14) 0.5203(14) 1.0702(9) 0.091(7) Uiso 0.53(2) 1 d D . P B 3
F35A F 0.4945(12) 0.5757(9) 0.9101(12) 0.074(6) Uiso 0.53(2) 1 d D . P B 3
F45A F 0.4369(13) 0.4215(12) 0.8696(7) 0.062(5) Uiso 0.53(2) 1 d D . P B 3
F55A F 0.5988(7) 0.4253(9) 0.9517(11) 0.050(4) Uiso 0.53(2) 1 d D . P B 3
F65A F 0.3466(8) 0.5168(12) 0.9888(15) 0.105(7) Uiso 0.53(2) 1 d D . P B 3
F15B F 0.4442(17) 0.3488(9) 0.9991(17) 0.104(10) Uiso 0.47(2) 1 d D . P B 4
F25B F 0.5468(18) 0.456(2) 1.0700(12) 0.154(13) Uiso 0.47(2) 1 d D . P B 4
F35B F 0.5062(19) 0.5809(10) 0.9479(19) 0.157(15) Uiso 0.47(2) 1 d D . P B 4
F45B F 0.3933(16) 0.4686(19) 0.8795(11) 0.097(8) Uiso 0.47(2) 1 d D . P B 4
F55B F 0.5760(14) 0.4185(15) 0.9072(17) 0.103(8) Uiso 0.47(2) 1 d D . P B 4
F65B F 0.3697(14) 0.5092(15) 1.0411(16) 0.117(9) Uiso 0.47(2) 1 d D . P B 4
P6 P 0.0632(3) 0.3869(3) 0.2364(2) 0.0468(8) Uani 1 1 d D . . . .
F16A F -0.007(2) 0.428(2) 0.1404(14) 0.17(3) Uiso 0.291(13) 1 d D . P C 5
F26A F 0.048(2) 0.5008(10) 0.2775(19) 0.128(16) Uiso 0.291(13) 1 d D . P C 5
F36A F 0.1277(15) 0.3424(17) 0.3331(10) 0.047(7) Uiso 0.291(13) 1 d D . P C 5
F46A F 0.0776(18) 0.2717(10) 0.1940(15) 0.067(9) Uiso 0.291(13) 1 d D . P C 5
F56A F -0.0528(11) 0.3602(18) 0.2887(15) 0.074(9) Uiso 0.291(13) 1 d D . P C 5
F66A F 0.1745(13) 0.409(2) 0.1771(16) 0.103(13) Uiso 0.291(13) 1 d D . P C 5
F16B F -0.0076(8) 0.3962(10) 0.1382(6) 0.060(4) Uiso 0.709(13) 1 d D . P C 6
F26B F 0.1203(8) 0.4918(7) 0.2013(8) 0.069(4) Uiso 0.709(13) 1 d D . P C 6
F36B F 0.1414(9) 0.3825(11) 0.3321(7) 0.084(4) Uiso 0.709(13) 1 d D . P C 6
F46B F 0.0093(10) 0.2870(8) 0.2783(9) 0.090(5) Uiso 0.709(13) 1 d D . P C 6
F56B F -0.0276(8) 0.4615(8) 0.2964(8) 0.082(4) Uiso 0.709(13) 1 d D . P C 6
F66B F 0.1618(7) 0.3220(8) 0.1792(7) 0.070(4) Uiso 0.709(13) 1 d D . P C 6
P7 P 0.6466(4) 0.0812(3) 0.4418(3) 0.0683(11) Uani 1 1 d D . . . .
F17A F 0.608(2) -0.0304(11) 0.4716(17) 0.197(18) Uiso 0.436(14) 1 d D . P D 7
F27A F 0.5350(12) 0.1349(15) 0.4996(13) 0.105(8) Uiso 0.436(14) 1 d D . P D 7
F37A F 0.6760(13) 0.1973(8) 0.4180(10) 0.057(5) Uiso 0.436(14) 1 d D . P D 7
F47A F 0.7581(14) 0.0330(19) 0.3925(17) 0.25(2) Uiso 0.436(14) 1 d D . P D 7
F57A F 0.7028(13) 0.0840(13) 0.5495(8) 0.066(6) Uiso 0.436(14) 1 d D . P D 7
F67A F 0.5784(15) 0.0870(17) 0.3423(10) 0.108(9) Uiso 0.436(14) 1 d D . P D 7
F17B F 0.5525(9) 0.0046(9) 0.4670(8) 0.053(4) Uiso 0.564(14) 1 d D . P D 8
F27B F 0.6034(16) 0.1609(12) 0.5212(12) 0.161(10) Uiso 0.564(14) 1 d D . P D 8
F37B F 0.7462(10) 0.1475(11) 0.4046(11) 0.089(6) Uiso 0.564(14) 1 d D . P D 8
F47B F 0.6885(10) 0.0043(9) 0.3511(8) 0.066(4) Uiso 0.564(14) 1 d D . P D 8
F57B F 0.7271(11) 0.0103(12) 0.5122(10) 0.107(7) Uiso 0.564(14) 1 d D . P D 8
F67B F 0.5687(10) 0.1413(11) 0.3572(9) 0.072(5) Uiso 0.564(14) 1 d D . P D 8
P8 P 0.2229(3) 0.0365(4) 0.7073(3) 0.0741(14) Uani 1 1 d D . . . .
F18A F 0.3322(14) -0.0099(17) 0.7674(18) 0.143(14) Uiso 0.409(18) 1 d D . P E 9
F28A F 0.1805(14) -0.0800(9) 0.7323(15) 0.069(6) Uiso 0.409(18) 1 d D . P E 9
F38A F 0.1079(11) 0.0686(14) 0.6579(16) 0.087(8) Uiso 0.409(18) 1 d D . P E 9
F48A F 0.2667(18) 0.1452(11) 0.6928(17) 0.096(10) Uiso 0.409(18) 1 d D . P E 9
F58A F 0.279(2) -0.0113(17) 0.6096(11) 0.122(11) Uiso 0.409(18) 1 d D . P E 9
F68A F 0.1655(18) 0.0624(15) 0.8157(10) 0.093(8) Uiso 0.409(18) 1 d D . P E 9
F18B F 0.2981(12) 0.0092(11) 0.7982(9) 0.077(5) Uiso 0.591(18) 1 d D . P E 10
F28B F 0.2046(15) -0.0757(8) 0.6801(14) 0.135(8) Uiso 0.591(18) 1 d D . P E 10
F38B F 0.1525(12) 0.0805(11) 0.6075(9) 0.087(5) Uiso 0.591(18) 1 d D . P E 10
F48B F 0.2437(14) 0.1593(8) 0.7179(12) 0.092(7) Uiso 0.591(18) 1 d D . P E 10
F58B F 0.3304(9) 0.0374(10) 0.6311(8) 0.069(5) Uiso 0.591(18) 1 d D . P E 10
F68B F 0.1103(10) 0.0601(12) 0.7678(12) 0.101(6) Uiso 0.591(18) 1 d D . P E 10

loop_
_atom_site_aniso_label
_atom_site_aniso_U_11
_atom_site_aniso_U_22
_atom_site_aniso_U_33
_atom_site_aniso_U_23
_atom_site_aniso_U_13
_atom_site_aniso_U_12
Cu1A 0.0302(8) 0.0332(8) 0.0264(7) 0.0083(6) -0.0139(6) 0.0016(6)
P1A 0.049(2) 0.0299(17) 0.0193(14) 0.0049(12) -0.0138(14) 0.0116(15)
N11A 0.037(6) 0.030(5) 0.030(5) 0.001(4) -0.017(4) 0.001(4)
N21A 0.034(5) 0.032(6) 0.028(5) 0.003(4) -0.012(4) -0.001(5)
C11A 0.038(8) 0.039(9) 0.044(7) 0.004(6) 0.003(6) -0.021(6)
C21A 0.032(8) 0.078(11) 0.055(11) -0.029(9) 0.000(7) -0.027(8)
C31A 0.021(6) 0.065(9) 0.040(8) -0.039(7) -0.005(6) 0.009(6)
N31A 0.050(6) 0.024(5) 0.021(5) 0.000(4) -0.002(4) 0.003(5)
N41A 0.029(6) 0.034(6) 0.039(6) -0.005(4) -0.004(4) 0.014(4)
C41A 0.052(9) 0.045(8) 0.054(9) -0.025(7) 0.024(7) -0.016(7)
C51A 0.058(10) 0.047(9) 0.038(8) -0.017(6) 0.020(7) -0.008(8)
C61A 0.117(15) 0.044(8) 0.022(7) -0.002(6) 0.002(7) -0.036(9)
N51A 0.055(7) 0.026(5) 0.026(5) 0.005(4) -0.004(5) 0.004(5)
N61A 0.030(5) 0.036(6) 0.025(5) -0.002(4) -0.005(4) -0.007(4)
C71A 0.063(9) 0.032(7) 0.036(9) -0.004(5) -0.007(8) -0.016(6)
C81A 0.082(13) 0.026(7) 0.082(13) -0.011(7) 0.011(10) -0.014(8)
C91A 0.089(13) 0.043(8) 0.027(7) -0.002(6) 0.000(7) 0.015(8)
Cu2A 0.0412(9) 0.0335(9) 0.0256(8) 0.0057(6) -0.0144(7) 0.0106(7)
P2A 0.0263(15) 0.0251(14) 0.0256(15) 0.0053(12) -0.0109(12) 0.0030(12)
N12A 0.035(6) 0.033(5) 0.022(5) -0.005(4) -0.003(4) -0.003(5)
N22A 0.052(7) 0.020(5) 0.032(5) -0.007(4) 0.002(5) 0.000(5)
C12A 0.068(11) 0.017(6) 0.067(10) -0.010(6) -0.006(9) 0.002(6)
C22A 0.072(11) 0.029(7) 0.044(9) -0.017(6) 0.026(8) -0.015(7)
C32A 0.038(8) 0.078(11) 0.026(7) -0.013(6) 0.007(6) -0.034(7)
N32A 0.040(6) 0.017(5) 0.029(5) -0.005(4) -0.010(4) 0.006(4)
N42A 0.025(5) 0.036(6) 0.028(5) 0.005(4) 0.000(4) 0.001(4)
C42A 0.093(12) 0.049(8) 0.021(6) -0.010(6) 0.014(7) -0.032(8)
C52A 0.021(7) 0.087(13) 0.045(8) -0.006(10) -0.006(7) 0.002(7)
C62A 0.019(7) 0.054(8) 0.035(7) -0.012(6) 0.000(5) -0.009(6)
N52A 0.027(5) 0.022(5) 0.018(4) 0.000(4) 0.000(4) 0.002(4)
N62A 0.028(5) 0.039(5) 0.010(4) -0.003(4) -0.001(4) 0.007(4)
C72A 0.032(7) 0.042(7) 0.042(7) -0.011(6) -0.021(6) -0.007(6)
C82A 0.043(8) 0.057(10) 0.032(7) -0.001(6) -0.003(6) -0.015(7)
C92A 0.037(7) 0.035(7) 0.029(6) -0.004(5) -0.009(5) -0.008(5)
Cu3A 0.0776(12) 0.0411(10) 0.0259(8) 0.0128(7) -0.0075(8) 0.0306(9)
P3A 0.0429(19) 0.0304(16) 0.0223(15) 0.0053(12) -0.0087(13) 0.0118(14)
N13A 0.053(7) 0.026(5) 0.018(5) 0.004(4) -0.012(4) 0.008(5)
N23A 0.063(8) 0.029(6) 0.027(5) 0.003(4) 0.005(5) -0.004(5)
C13A 0.114(16) 0.046(9) 0.030(7) -0.013(6) -0.008(11) -0.010(11)
C23A 0.123(18) 0.090(14) 0.053(11) -0.022(10) 0.000(12) -0.068(13)
C33A 0.109(14) 0.054(9) 0.020(6) -0.001(6) -0.009(8) -0.017(10)
N33A 0.062(7) 0.038(6) 0.019(5) 0.000(4) -0.007(5) 0.020(5)
N43A 0.054(7) 0.058(7) 0.029(5) 0.011(5) -0.004(5) 0.038(6)
C43A 0.098(14) 0.108(15) 0.061(11) -0.041(11) -0.005(10) 0.064(12)
C53A 0.081(13) 0.074(11) 0.043(9) -0.005(8) 0.014(8) -0.006(10)
C63A 0.053(9) 0.071(10) 0.020(6) -0.005(6) 0.002(6) 0.002(8)
N53A 0.038(6) 0.027(5) 0.025(5) 0.000(4) -0.011(4) 0.011(4)
N63A 0.037(6) 0.036(5) 0.021(5) 0.009(4) -0.014(4) 0.012(5)
C73A 0.042(8) 0.060(10) 0.043(8) 0.009(7) -0.015(6) -0.007(8)
C83A 0.057(9) 0.033(7) 0.060(9) -0.010(7) -0.010(7) -0.001(7)
C93A 0.047(9) 0.047(8) 0.039(8) 0.007(6) 0.002(7) 0.000(7)
Cu4A 0.0945(15) 0.0357(9) 0.0225(8) 0.0036(6) -0.0225(8) 0.0281(9)
P4A 0.075(3) 0.0422(19) 0.0224(16) 0.0076(14) -0.0048(17) 0.0341(19)
N14A 0.058(7) 0.029(5) 0.025(5) 0.011(4) -0.006(5) 0.015(5)
N24A 0.064(8) 0.054(7) 0.027(5) 0.002(5) -0.016(5) 0.035(6)
C14A 0.052(9) 0.042(8) 0.042(8) -0.006(6) -0.008(8) 0.003(7)
C24A 0.077(12) 0.046(9) 0.045(8) 0.012(7) -0.025(8) 0.000(8)
C34A 0.044(8) 0.067(10) 0.023(6) 0.010(6) -0.014(6) 0.003(7)
N34A 0.123(12) 0.046(7) 0.021(5) 0.004(5) 0.003(6) 0.061(8)
N44A 0.152(14) 0.066(9) 0.022(6) 0.011(6) -0.006(7) 0.076(9)
C44A 0.26(3) 0.071(14) 0.034(9) 0.019(10) 0.020(14) 0.082(19)
C54A 0.19(3) 0.091(17) 0.029(8) -0.005(9) 0.032(11) 0.082(18)
C64A 0.14(2) 0.086(15) 0.061(12) 0.007(10) 0.028(12) 0.081(17)
N54A 0.076(8) 0.028(6) 0.040(6) 0.002(5) -0.027(6) 0.020(6)
N64A 0.098(10) 0.032(6) 0.032(6) -0.001(5) -0.032(6) 0.017(7)
C74A 0.098(14) 0.067(11) 0.055(11) -0.012(8) -0.049(11) 0.005(11)
C84A 0.100(14) 0.027(7) 0.069(12) -0.012(7) -0.015(10) 0.003(8)
C94A 0.116(17) 0.033(8) 0.037(8) 0.010(7) -0.016(11) 0.001(10)
P5 0.0358(17) 0.085(3) 0.051(2) -0.0332(18) 0.0056(15) -0.0047(17)
P6 0.052(2) 0.0430(18) 0.0437(18) 0.0005(14) -0.0061(14) 0.0037(15)
P7 0.093(3) 0.044(2) 0.070(3) 0.0061(18) 0.002(2) -0.022(2)
P8 0.0329(18) 0.126(4) 0.067(2) -0.063(3) 0.0023(17) -0.002(2)

loop_
_atom_type_symbol
_atom_type_description
_atom_type_scat_dispersion_real
_atom_type_scat_dispersion_imag
_atom_type_scat_source
C C 0.0033 0.0016 'International Tables Vol C Tables 4.2.6.8 and 6.1.1.4'
H H 0.0000 0.0000 'International Tables Vol C Tables 4.2.6.8 and 6.1.1.4'
Cu Cu 0.3201 1.2651 'International Tables Vol C Tables 4.2.6.8 and 6.1.1.4'
F F 0.0171 0.0103 'International Tables Vol C Tables 4.2.6.8 and 6.1.1.4'
N N 0.0061 0.0033 'International Tables Vol C Tables 4.2.6.8 and 6.1.1.4'
P P 0.1023 0.0942 'International Tables Vol C Tables 4.2.6.8 and 6.1.1.4'

loop_
_diffrn_orient_matrix_type
_diffrn_orient_matrix_UB_11
_diffrn_orient_matrix_UB_12
_diffrn_orient_matrix_UB_13
_diffrn_orient_matrix_UB_21
_diffrn_orient_matrix_UB_22
_diffrn_orient_matrix_UB_23
_diffrn_orient_matrix_UB_31
_diffrn_orient_matrix_UB_32
_diffrn_orient_matrix_UB_33
'Nonius RMAT' 0.0115457 -0.0763512 0.0234644 -0.0511499 0.0157493 0.0601864 -0.0661343 -0.0151971 -0.0394417
'Nonius RMAT' 0.0094202 -0.0763389 0.0237579 -0.0569234 0.0158018 0.0560701 -0.0615983 -0.0152044 -0.0449481

loop_
_geom_angle_atom_site_label_1
_geom_angle_atom_site_label_2
_geom_angle_atom_site_label_3
_geom_angle
_geom_angle_site_symmetry_3
N61A Cu1A N21A 93.9(3) .
N61A Cu1A N41A 92.8(3) .
N21A Cu1A N41A 91.4(4) .
N61A Cu1A P2A 120.4(2) .
N21A Cu1A P2A 125.4(2) .
N41A Cu1A P2A 124.2(2) .
N31A P1A N11A 103.1(4) .
N31A P1A N51A 101.4(5) .
N11A P1A N51A 102.4(4) .
N31A P1A Cu4A 119.7(3) 1_646
N11A P1A Cu4A 116.3(3) 1_646
N51A P1A Cu4A 111.6(3) 1_646
C31A N11A N21A 109.4(7) .
C31A N11A P1A 127.7(7) .
N21A N11A P1A 122.8(6) .
C11A N21A N11A 105.5(6) .
C11A N21A Cu1A 138.3(6) .
N11A N21A Cu1A 116.2(5) .
N21A C11A C21A 110.4(8) .
N21A C11A H11A 124.8 .
C21A C11A H11A 124.8 .
C31A C21A C11A 106.4(8) .
C31A C21A H21A 126.8 .
C11A C21A H21A 126.8 .
C21A C31A N11A 108.3(8) .
C21A C31A H31A 125.8 .
N11A C31A H31A 125.8 .
C61A N31A N41A 108.0(7) .
C61A N31A P1A 130.1(7) .
N41A N31A P1A 121.9(5) .
C41A N41A N31A 105.8(7) .
C41A N41A Cu1A 136.7(7) .
N31A N41A Cu1A 116.6(5) .
N41A C41A C51A 110.8(8) .
N41A C41A H41A 124.6 .
C51A C41A H41A 124.6 .
C61A C51A C41A 105.7(8) .
C61A C51A H51A 127.2 .
C41A C51A H51A 127.2 .
C51A C61A N31A 109.6(8) .
C51A C61A H61A 125.2 .
N31A C61A H61A 125.2 .
C91A N51A N61A 108.7(7) .
C91A N51A P1A 127.4(7) .
N61A N51A P1A 123.9(6) .
C71A N61A N51A 106.0(7) .
C71A N61A Cu1A 138.1(7) .
N51A N61A Cu1A 115.9(5) .
N61A C71A C81A 110.6(8) .
N61A C71A H71A 124.7 .
C81A C71A H71A 124.7 .
C91A C81A C71A 105.9(8) .
C91A C81A H81A 127.0 .
C71A C81A H81A 127.0 .
C81A C91A N51A 108.9(8) .
C81A C91A H91A 125.6 .
N51A C91A H91A 125.6 .
N62A Cu2A N22A 94.0(3) .
N62A Cu2A N42A 92.5(3) .
N22A Cu2A N42A 90.5(4) .
N62A Cu2A P3A 125.5(2) .
N22A Cu2A P3A 116.2(2) .
N42A Cu2A P3A 128.5(2) .
N52A P2A N32A 102.2(4) .
N52A P2A N12A 103.7(4) .
N32A P2A N12A 100.9(4) .
N52A P2A Cu1A 115.5(3) .
N32A P2A Cu1A 117.3(3) .
N12A P2A Cu1A 115.0(3) .
N22A N12A C32A 110.1(7) .
N22A N12A P2A 122.9(6) .
C32A N12A P2A 126.9(7) .
C12A N22A N12A 105.0(7) .
C12A N22A Cu2A 138.6(7) .
N12A N22A Cu2A 116.4(5) .
N22A C12A C22A 110.9(8) .
N22A C12A H12A 124.6 .
C22A C12A H12A 124.6 .
C32A C22A C12A 106.2(8) .
C32A C22A H22A 126.9 .
C12A C22A H22A 126.9 .
C22A C32A N12A 107.8(8) .
C22A C32A H32A 126.1 .
N12A C32A H32A 126.1 .
C62A N32A N42A 110.3(7) .
C62A N32A P2A 127.2(6) .
N42A N32A P2A 122.5(6) .
C42A N42A N32A 104.8(7) .
C42A N42A Cu2A 138.7(7) .
N32A N42A Cu2A 116.3(5) .
N42A C42A C52A 110.9(8) .
N42A C42A H42A 124.5 .
C52A C42A H42A 124.5 .
C62A C52A C42A 106.4(8) .
C62A C52A H52A 126.8 .
C42A C52A H52A 126.8 .
C52A C62A N32A 107.4(8) .
C52A C62A H62A 126.3 .
N32A C62A H62A 126.3 .
N62A N52A C92A 107.9(6) .
N62A N52A P2A 124.9(5) .
C92A N52A P2A 127.2(6) .
C72A N62A N52A 106.1(6) .
C72A N62A Cu2A 138.7(6) .
N52A N62A Cu2A 115.2(5) .
N62A C72A C82A 111.1(7) .
N62A C72A H72A 124.5 .
C82A C72A H72A 124.5 .
C92A C82A C72A 105.0(8) .
C92A C82A H82A 127.5 .
C72A C82A H82A 127.5 .
C82A C92A N52A 109.9(8) .
C82A C92A H92A 125.1 .
N52A C92A H92A 125.1 .
N63A Cu3A N23A 92.9(4) .
N63A Cu3A N43A 92.5(4) .
N23A Cu3A N43A 90.8(4) .
N63A Cu3A P4A 126.4(2) .
N23A Cu3A P4A 122.2(3) .
N43A Cu3A P4A 122.6(2) .
N53A P3A N13A 102.2(4) .
N53A P3A N33A 101.9(5) .
N13A P3A N33A 101.8(5) .
N53A P3A Cu2A 119.8(3) .
N13A P3A Cu2A 113.8(3) .
N33A P3A Cu2A 115.0(3) .
C33A N13A N23A 108.1(7) .
C33A N13A P3A 128.0(7) .
N23A N13A P3A 123.4(6) .
C13A N23A N13A 106.2(7) .
C13A N23A Cu3A 136.9(7) .
N13A N23A Cu3A 116.6(6) .
N23A C13A C23A 109.9(9) .
N23A C13A H13A 125.0 .
C23A C13A H13A 125.0 .
C33A C23A C13A 106.6(9) .
C33A C23A H23A 126.7 .
C13A C23A H23A 126.7 .
C23A C33A N13A 109.1(9) .
C23A C33A H33A 125.5 .
N13A C33A H33A 125.5 .
C63A N33A N43A 108.9(7) .
C63A N33A P3A 128.3(7) .
N43A N33A P3A 122.6(6) .
C43A N43A N33A 105.6(7) .
C43A N43A Cu3A 136.8(7) .
N33A N43A Cu3A 116.9(5) .
N43A C43A C53A 110.7(9) .
N43A C43A H43A 124.7 .
C53A C43A H43A 124.7 .
C63A C53A C43A 106.3(9) .
C63A C53A H53A 126.8 .
C43A C53A H53A 126.8 .
C53A C63A N33A 108.1(8) .
C53A C63A H63A 126.0 .
N33A C63A H63A 126.0 .
C93A N53A N63A 109.3(7) .
C93A N53A P3A 126.1(6) .
N63A N53A P3A 124.5(6) .
C73A N63A N53A 104.9(7) .
C73A N63A Cu3A 139.1(6) .
N53A N63A Cu3A 116.0(5) .
N63A C73A C83A 111.7(8) .
N63A C73A H73A 124.1 .
C83A C73A H73A 124.1 .
C93A C83A C73A 105.9(8) .
C93A C83A H83A 127.0 .
C73A C83A H83A 127.0 .
C83A C93A N53A 108.1(8) .
C83A C93A H93A 126.0 .
N53A C93A H93A 126.0 .
N24A Cu4A N64A 92.6(4) .
N24A Cu4A N44A 90.5(4) .
N64A Cu4A N44A 92.2(4) .
N24A Cu4A P1A 132.2(3) 1_464
N64A Cu4A P1A 120.8(3) 1_464
N44A Cu4A P1A 118.4(2) 1_464
N54A P4A N34A 101.4(6) .
N54A P4A N14A 102.4(5) .
N34A P4A N14A 101.5(5) .
N54A P4A Cu3A 117.4(3) .
N34A P4A Cu3A 117.2(3) .
N14A P4A Cu3A 114.6(3) .
C34A N14A N24A 109.0(7) .
C34A N14A P4A 126.5(6) .
N24A N14A P4A 124.5(6) .
C14A N24A N14A 105.8(7) .
C14A N24A Cu4A 138.0(7) .
N14A N24A Cu4A 116.1(6) .
N24A C14A C24A 109.8(8) .
N24A C14A H14A 125.1 .
C24A C14A H14A 125.1 .
C34A C24A C14A 106.9(8) .
C34A C24A H24A 126.6 .
C14A C24A H24A 126.6 .
C24A C34A N14A 108.5(8) .
C24A C34A H34A 125.8 .
N14A C34A H34A 125.8 .
C64A N34A N44A 109.4(7) .
C64A N34A P4A 127.6(7) .
N44A N34A P4A 122.9(6) .
C44A N44A N34A 105.0(7) .
C44A N44A Cu4A 138.1(7) .
N34A N44A Cu4A 116.8(6) .
N44A C44A C54A 110.9(9) .
N44A C44A H44A 124.6 .
C54A C44A H44A 124.6 .
C64A C54A C44A 106.0(9) .
C64A C54A H54A 127.0 .
C44A C54A H54A 127.0 .
C54A C64A N34A 108.0(9) .
C54A C64A H64A 126.0 .
N34A C64A H64A 126.0 .
C94A N54A N64A 109.2(7) .
C94A N54A P4A 127.0(7) .
N64A N54A P4A 123.8(7) .
C74A N64A N54A 105.3(7) .
C74A N64A Cu4A 137.8(7) .
N54A N64A Cu4A 116.9(7) .
N64A C74A C84A 110.8(9) .
N64A C74A H74A 124.6 .
C84A C74A H74A 124.6 .
C94A C84A C74A 106.0(9) .
C94A C84A H84A 127.0 .
C74A C84A H84A 127.0 .
C84A C94A N54A 108.6(8) .
C84A C94A H94A 125.7 .
N54A C94A H94A 125.7 .
N61B Cu1B N21B 93.2(9) .
N61B Cu1B N41B 92.1(9) .
N21B Cu1B N41B 91.0(9) .
N61B Cu1B P4B 113.7(12) 1_646
N21B Cu1B P4B 123.5(12) 1_646
N41B Cu1B P4B 133.3(12) 1_646
N51B P1B N31B 101.8(12) .
N51B P1B N11B 102.9(12) .
N31B P1B N11B 101.5(12) .
N51B P1B Cu2B 117.3(14) .
N31B P1B Cu2B 114.7(14) .
N11B P1B Cu2B 116.4(14) .
C31B N11B N21B 108.9(13) .
C31B N11B P1B 127.4(13) .
N21B N11B P1B 123.2(12) .
C11B N21B N11B 104.8(14) .
C11B N21B Cu1B 136.8(18) .
N11B N21B Cu1B 116.0(11) .
N21B C11B C21B 110.4(14) .
N21B C11B H11B 124.8 .
C21B C11B H11B 124.8 .
C31B C21B C11B 106.0(12) .
C31B C21B H21B 127.0 .
C11B C21B H21B 127.0 .
C21B C31B N11B 108.4(12) .
C21B C31B H31B 125.8 .
N11B C31B H31B 125.8 .
C61B N31B N41B 108.4(14) .
C61B N31B P1B 128.5(16) .
N41B N31B P1B 122.2(11) .
C41B N41B N31B 104.9(12) .
C41B N41B Cu1B 138.1(17) .
N31B N41B Cu1B 116.8(11) .
N41B C41B C51B 110.5(13) .
N41B C41B H41B 124.8 .
C51B C41B H41B 124.8 .
C61B C51B C41B 106.0(11) .
C61B C51B H51B 127.0 .
C41B C51B H51B 127.0 .
C51B C61B N31B 108.1(14) .
C51B C61B H61B 126.0 .
N31B C61B H61B 126.0 .
C91B N51B N61B 108.7(13) .
C91B N51B P1B 127.4(14) .
N61B N51B P1B 123.8(11) .
C71B N61B N51B 105.1(12) .
C71B N61B Cu1B 139.1(15) .
N51B N61B Cu1B 115.8(11) .
N61B C71B C81B 110.4(15) .
N61B C71B H71B 124.8 .
C81B C71B H71B 124.8 .
C91B C81B C71B 106.0(11) .
C91B C81B H81B 127.0 .
C71B C81B H81B 127.0 .
C81B C91B N51B 108.3(13) .
C81B C91B H91B 125.9 .
N51B C91B H91B 125.9 .
N22B Cu2B N62B 93.4(9) .
N22B Cu2B N42B 90.8(9) .
N62B Cu2B N42B 92.0(9) .
N22B Cu2B P1B 121.4(12) .
N62B Cu2B P1B 126.2(11) .
N42B Cu2B P1B 123.5(11) .
N52B P2B N32B 101.5(12) .
N52B P2B N12B 102.7(12) .
N32B P2B N12B 101.6(12) .
N52B P2B Cu3B 117.8(14) .
N32B P2B Cu3B 121.2(15) .
N12B P2B Cu3B 109.5(15) .
C32B N12B N22B 108.9(10) .
C32B N12B P2B 127.5(13) .
N22B N12B P2B 123.4(12) .
C12B N22B N12B 105.7(11) .
C12B N22B Cu2B 138.0(14) .
N12B N22B Cu2B 116.3(10) .
N22B C12B C22B 110.3(15) .
N22B C12B H12B 124.9 .
C22B C12B H12B 124.9 .
C32B C22B C12B 105.9(14) .
C32B C22B H22B 127.0 .
C12B C22B H22B 127.0 .
C22B C32B N12B 108.4(13) .
C22B C32B H32B 125.8 .
N12B C32B H32B 125.8 .
C62B N32B N42B 108.6(13) .
C62B N32B P2B 127.9(18) .
N42B N32B P2B 122.1(13) .
C42B N42B N32B 105.8(11) .
C42B N42B Cu2B 137.3(13) .
N32B N42B Cu2B 116.7(11) .
N42B C42B C52B 110.5(11) .
N42B C42B H42B 124.7 .
C52B C42B H42B 124.7 .
C62B C52B C42B 106.1(12) .
C62B C52B H52B 126.9 .
C42B C52B H52B 126.9 .
C52B C62B N32B 108.6(14) .
C52B C62B H62B 125.7 .
N32B C62B H62B 125.7 .
C92B N52B N62B 108.7(13) .
C92B N52B P2B 126.7(15) .
N62B N52B P2B 124.0(11) .
C72B N62B N52B 105.2(10) .
C72B N62B Cu2B 138.3(18) .
N52B N62B Cu2B 115.8(11) .
N62B C72B C82B 110.7(12) .
N62B C72B H72B 124.6 .
C82B C72B H72B 124.6 .
C92B C82B C72B 105.7(14) .
C92B C82B H82B 127.1 .
C72B C82B H82B 127.1 .
C82B C92B N52B 107.9(15) .
C82B C92B H92B 126.1 .
N52B C92B H92B 126.1 .
N63B Cu3B N23B 93.3(9) .
N63B Cu3B P2B 128.4(12) .
N23B Cu3B P2B 121.1(12) .
N63B Cu3B N43B 92.4(9) .
N23B Cu3B N43B 90.4(9) .
P2B Cu3B N43B 121.6(12) .
N53B P3B N33B 101.9(12) .
N53B P3B N13B 102.6(12) .
N33B P3B N13B 101.7(12) .
N53B P3B Cu4B 114.1(14) .
N33B P3B Cu4B 111.9(13) .
N13B P3B Cu4B 122.1(14) .
C33B N13B N23B 108.7(10) .
C33B N13B P3B 127.4(14) .
N23B N13B P3B 123.5(11) .
C13B N23B N13B 105.3(12) .
C13B N23B Cu3B 138.2(13) .
N13B N23B Cu3B 116.3(10) .
N23B C13B C23B 110.0(15) .
N23B C13B H13B 125.0 .
C23B C13B H13B 125.0 .
C33B C23B C13B 105.5(15) .
C33B C23B H23B 127.3 .
C13B C23B H23B 127.3 .
C23B C33B N13B 108.3(14) .
C23B C33B H33B 125.8 .
N13B C33B H33B 125.8 .
C63B N33B N43B 108.3(12) .
C63B N33B P3B 127.9(15) .
N43B N33B P3B 122.1(11) .
C43B N43B N33B 105.7(10) .
C43B N43B Cu3B 136.6(15) .
N33B N43B Cu3B 117.3(10) .
N43B C43B C53B 110.4(11) .
N43B C43B H43B 124.8 .
C53B C43B H43B 124.8 .
C63B C53B C43B 105.8(13) .
C63B C53B H53B 127.1 .
C43B C53B H53B 127.1 .
C53B C63B N33B 108.2(14) .
C53B C63B H63B 125.9 .
N33B C63B H63B 125.9 .
C93B N53B N63B 108.6(12) .
C93B N53B P3B 127.3(13) .
N63B N53B P3B 124.1(11) .
C73B N63B N53B 105.3(13) .
C73B N63B Cu3B 138.3(13) .
N53B N63B Cu3B 116.1(10) .
N63B C73B C83B 110.6(12) .
N63B C73B H73B 124.7 .
C83B C73B H73B 124.7 .
C93B C83B C73B 105.9(12) .
C93B C83B H83B 127.0 .
C73B C83B H83B 127.0 .
C83B C93B N53B 108.3(14) .
C83B C93B H93B 125.9 .
N53B C93B H93B 125.9 .
N24B Cu4B N64B 93.2(9) .
N24B Cu4B N44B 90.9(9) .
N64B Cu4B N44B 92.0(9) .
N24B Cu4B P3B 127.7(11) .
N64B Cu4B P3B 123.5(12) .
N44B Cu4B P3B 119.9(11) .
N54B P4B N34B 101.7(12) .
N54B P4B N14B 102.5(11) .
N34B P4B N14B 101.9(12) .
N54B P4B Cu1B 115.6(14) 1_464
N34B P4B Cu1B 117.8(14) 1_464
N14B P4B Cu1B 115.0(14) 1_464
C34B N14B N24B 108.0(14) .
C34B N14B P4B 127.5(14) .
N24B N14B P4B 123.6(11) .
C14B N24B N14B 104.5(14) .
C14B N24B Cu4B 138.1(14) .
N14B N24B Cu4B 116.4(10) .
N24B C14B C24B 110.2(14) .
N24B C14B H14B 124.9 .
C24B C14B H14B 124.9 .
C34B C24B C14B 106.0(11) .
C34B C24B H24B 127.0 .
C14B C24B H24B 127.0 .
C24B C34B N14B 107.9(14) .
C24B C34B H34B 126.1 .
N14B C34B H34B 126.1 .
C64B N34B N44B 108.6(13) .
C64B N34B P4B 128.7(13) .
N44B N34B P4B 122.5(11) .
C44B N44B N34B 104.7(14) .
C44B N44B Cu4B 136.5(16) .
N34B N44B Cu4B 117.1(10) .
N44B C44B C54B 110.1(15) .
N44B C44B H44B 124.9 .
C54B C44B H44B 124.9 .
C64B C54B C44B 106.0(12) .
C64B C54B H54B 127.0 .
C44B C54B H54B 127.0 .
C54B C64B N34B 108.3(12) .
C54B C64B H64B 125.9 .
N34B C64B H64B 125.9 .
C94B N54B N64B 108.9(11) .
C94B N54B P4B 126.7(14) .
N64B N54B P4B 124.3(11) .
C74B N64B N54B 105.4(12) .
C74B N64B Cu4B 137.4(19) .
N54B N64B Cu4B 116.1(10) .
N64B C74B C84B 110.6(12) .
N64B C74B H74B 124.7 .
C84B C74B H74B 124.7 .
C94B C84B C74B 106.1(13) .
C94B C84B H84B 127.0 .
C74B C84B H84B 127.0 .
C84B C94B N54B 108.0(14) .
C84B C94B H94B 126.0 .
N54B C94B H94B 126.0 .
F15A P5 F55A 91.6(7) .
F35B P5 F55B 90.9(8) .
F35B P5 F45B 94.5(9) .
F55B P5 F45B 91.4(8) .
F15A P5 F25A 93.2(8) .
F55A P5 F25A 90.5(7) .
F35B P5 F65B 92.3(9) .
F55B P5 F65B 176.2(9) .
F45B P5 F65B 90.3(8) .
F15A P5 F65A 92.1(7) .
F55A P5 F65A 176.3(8) .
F25A P5 F65A 88.9(7) .
F15A P5 F45A 90.1(7) .
F55A P5 F45A 91.5(6) .
F25A P5 F45A 176.0(8) .
F65A P5 F45A 88.8(7) .
F35B P5 F25B 91.1(9) .
F55B P5 F25B 90.1(8) .
F45B P5 F25B 174.1(9) .
F65B P5 F25B 87.8(8) .
F35B P5 F15B 177.0(10) .
F55B P5 F15B 87.7(8) .
F45B P5 F15B 88.2(8) .
F65B P5 F15B 89.0(8) .
F25B P5 F15B 86.2(8) .
F15A P5 F35A 178.6(9) .
F55A P5 F35A 89.2(6) .
F25A P5 F35A 88.0(7) .
F65A P5 F35A 87.1(7) .
F45A P5 F35A 88.7(7) .
F46B P6 F66B 94.1(6) .
F26A P6 F66A 91.8(9) .
F46B P6 F16B 93.3(6) .
F66B P6 F16B 90.2(5) .
F26A P6 F36A 91.4(9) .
F66A P6 F36A 93.0(9) .
F26A P6 F46A 179.4(11) .
F66A P6 F46A 88.4(9) .
F36A P6 F46A 89.2(8) .
F46B P6 F56B 91.0(6) .
F66B P6 F56B 173.9(6) .
F16B P6 F56B 92.9(6) .
F26A P6 F16A 89.9(9) .
F66A P6 F16A 89.5(9) .
F36A P6 F16A 177.2(10) .
F46A P6 F16A 89.5(9) .
F26A P6 F56A 91.3(9) .
F66A P6 F56A 175.5(10) .
F36A P6 F56A 90.3(8) .
F46A P6 F56A 88.5(8) .
F16A P6 F56A 87.2(9) .
F46B P6 F36B 90.5(6) .
F66B P6 F36B 88.2(6) .
F16B P6 F36B 175.9(6) .
F56B P6 F36B 88.4(6) .
F46B P6 F26B 175.9(6) .
F66B P6 F26B 87.8(5) .
F16B P6 F26B 90.3(5) .
F56B P6 F26B 87.0(5) .
F36B P6 F26B 85.9(6) .
F27B P7 F57B 96.2(8) .
F47A P7 F17A 92.5(9) .
F47A P7 F37A 92.5(9) .
F17A P7 F37A 174.9(10) .
F47A P7 F67A 95.0(9) .
F17A P7 F67A 91.1(9) .
F37A P7 F67A 89.4(8) .
F27B P7 F17B 94.6(8) .
F57B P7 F17B 89.1(6) .
F27B P7 F37B 93.1(8) .
F57B P7 F37B 90.6(7) .
F17B P7 F37B 172.2(7) .
F27B P7 F67B 92.2(8) .
F57B P7 F67B 171.5(8) .
F17B P7 F67B 89.5(6) .
F37B P7 F67B 89.6(6) .
F47A P7 F57A 92.1(9) .
F17A P7 F57A 89.8(8) .
F37A P7 F57A 89.1(7) .
F67A P7 F57A 172.8(9) .
F27B P7 F47B 175.3(8) .
F57B P7 F47B 88.2(7) .
F17B P7 F47B 86.9(6) .
F37B P7 F47B 85.3(6) .
F67B P7 F47B 83.4(6) .
F47A P7 F27A 175.9(10) .
F17A P7 F27A 89.1(9) .
F37A P7 F27A 85.9(7) .
F67A P7 F27A 88.7(8) .
F57A P7 F27A 84.2(7) .
F28B P8 F18B 98.7(8) .
F28B P8 F68B 96.7(8) .
F18B P8 F68B 97.1(7) .
F48A P8 F38A 96.0(9) .
F48A P8 F58A 96.6(9) .
F38A P8 F58A 94.0(8) .
F48A P8 F18A 91.7(8) .
F38A P8 F18A 171.4(9) .
F58A P8 F18A 88.8(8) .
F48A P8 F68A 93.5(9) .
F38A P8 F68A 89.5(8) .
F58A P8 F68A 168.9(9) .
F18A P8 F68A 86.4(8) .
F28B P8 F58B 91.5(7) .
F18B P8 F58B 91.8(7) .
F68B P8 F58B 166.8(8) .
F28B P8 F48B 171.2(9) .
F18B P8 F48B 88.1(7) .
F68B P8 F48B 87.9(7) .
F58B P8 F48B 82.7(7) .
F48A P8 F28A 175.2(9) .
F38A P8 F28A 87.6(7) .
F58A P8 F28A 86.4(8) .
F18A P8 F28A 84.5(8) .
F68A P8 F28A 83.3(7) .
F28B P8 F38B 88.4(7) .
F18B P8 F38B 171.8(7) .
F68B P8 F38B 86.1(7) .
F58B P8 F38B 83.8(6) .
F48B P8 F38B 84.5(7) .

loop_
_geom_bond_atom_site_label_1
_geom_bond_atom_site_label_2
_geom_bond_distance
_geom_bond_site_symmetry_2
Cu1A N61A 2.012(7) .
Cu1A N21A 2.015(7) .
Cu1A N41A 2.034(7) .
Cu1A P2A 2.082(3) .
P1A N31A 1.688(7) .
P1A N11A 1.692(7) .
P1A N51A 1.692(7) .
P1A Cu4A 2.100(3) 1_646
N11A C31A 1.355(9) .
N11A N21A 1.377(8) .
N21A C11A 1.315(9) .
C11A C21A 1.399(10) .
C11A H11A 0.9500 .
C21A C31A 1.321(10) .
C21A H21A 0.9500 .
C31A H31A 0.9500 .
N31A C61A 1.359(9) .
N31A N41A 1.376(8) .
N41A C41A 1.311(9) .
C41A C51A 1.393(11) .
C41A H41A 0.9500 .
C51A C61A 1.309(10) .
C51A H51A 0.9500 .
C61A H61A 0.9500 .
N51A C91A 1.354(9) .
N51A N61A 1.360(8) .
N61A C71A 1.304(9) .
C71A C81A 1.387(10) .
C71A H71A 0.9500 .
C81A C91A 1.309(11) .
C81A H81A 0.9500 .
C91A H91A 0.9500 .
Cu2A N62A 2.015(7) .
Cu2A N22A 2.029(7) .
Cu2A N42A 2.031(7) .
Cu2A P3A 2.088(3) .
P2A N52A 1.662(7) .
P2A N32A 1.683(7) .
P2A N12A 1.687(7) .
N12A N22A 1.361(8) .
N12A C32A 1.363(9) .
N22A C12A 1.308(9) .
C12A C22A 1.401(10) .
C12A H12A 0.9500 .
C22A C32A 1.310(10) .
C22A H22A 0.9500 .
C32A H32A 0.9500 .
N32A C62A 1.356(9) .
N32A N42A 1.373(8) .
N42A C42A 1.312(9) .
C42A C52A 1.395(11) .
C42A H42A 0.9500 .
C52A C62A 1.325(10) .
C52A H52A 0.9500 .
C62A H62A 0.9500 .
N52A N62A 1.361(8) .
N52A C92A 1.363(9) .
N62A C72A 1.307(9) .
C72A C82A 1.393(10) .
C72A H72A 0.9500 .
C82A C92A 1.306(10) .
C82A H82A 0.9500 .
C92A H92A 0.9500 .
Cu3A N63A 2.011(7) .
Cu3A N23A 2.016(8) .
Cu3A N43A 2.041(7) .
Cu3A P4A 2.087(3) .
P3A N53A 1.671(7) .
P3A N13A 1.684(7) .
P3A N33A 1.686(7) .
N13A C33A 1.359(10) .
N13A N23A 1.373(8) .
N23A C13A 1.312(10) .
C13A C23A 1.391(11) .
C13A H13A 0.9500 .
C23A C33A 1.306(10) .
C23A H23A 0.9500 .
C33A H33A 0.9500 .
N33A C63A 1.358(9) .
N33A N43A 1.369(8) .
N43A C43A 1.300(10) .
C43A C53A 1.387(11) .
C43A H43A 0.9500 .
C53A C63A 1.314(10) .
C53A H53A 0.9500 .
C63A H63A 0.9500 .
N53A C93A 1.362(9) .
N53A N63A 1.370(8) .
N63A C73A 1.309(9) .
C73A C83A 1.382(10) .
C73A H73A 0.9500 .
C83A C93A 1.322(10) .
C83A H83A 0.9500 .
C93A H93A 0.9500 .
Cu4A N24A 2.014(7) .
Cu4A N64A 2.018(8) .
Cu4A N44A 2.055(8) .
Cu4A P1A 2.099(3) 1_464
P4A N54A 1.678(8) .
P4A N34A 1.681(7) .
P4A N14A 1.687(7) .
N14A C34A 1.352(9) .
N14A N24A 1.370(8) .
N24A C14A 1.315(9) .
C14A C24A 1.392(10) .
C14A H14A 0.9500 .
C24A C34A 1.308(10) .
C24A H24A 0.9500 .
C34A H34A 0.9500 .
N34A C64A 1.363(10) .
N34A N44A 1.369(8) .
N44A C44A 1.312(10) .
C44A C54A 1.397(11) .
C44A H44A 0.9500 .
C54A C64A 1.311(11) .
C54A H54A 0.9500 .
C64A H64A 0.9500 .
N54A C94A 1.360(9) .
N54A N64A 1.369(8) .
N64A C74A 1.312(10) .
C74A C84A 1.395(11) .
C74A H74A 0.9500 .
C84A C94A 1.312(11) .
C84A H84A 0.9500 .
C94A H94A 0.9500 .
Cu1B N61B 2.018(11) .
Cu1B N21B 2.020(11) .
Cu1B N41B 2.039(11) .
Cu1B P4B 2.10(2) 1_646
P1B N51B 1.674(11) .
P1B N31B 1.686(11) .
P1B N11B 1.688(11) .
P1B Cu2B 2.08(2) .
N11B C31B 1.359(11) .
N11B N21B 1.371(11) .
N21B C11B 1.312(12) .
C11B C21B 1.394(12) .
C11B H11B 0.9500 .
C21B C31B 1.315(12) .
C21B H21B 0.9500 .
C31B H31B 0.9500 .
N31B C61B 1.360(11) .
N31B N41B 1.371(10) .
N41B C41B 1.310(11) .
C41B C51B 1.393(12) .
C41B H41B 0.9500 .
C51B C61B 1.315(12) .
C51B H51B 0.9500 .
C61B H61B 0.9500 .
N51B C91B 1.358(11) .
N51B N61B 1.369(10) .
N61B C71B 1.309(11) .
C71B C81B 1.393(12) .
C71B H71B 0.9500 .
C81B C91B 1.314(12) .
C81B H81B 0.9500 .
C91B H91B 0.9500 .
Cu2B N22B 2.016(11) .
Cu2B N62B 2.017(11) .
Cu2B N42B 2.040(11) .
P2B N52B 1.676(11) .
P2B N32B 1.688(11) .
P2B N12B 1.688(11) .
P2B Cu3B 2.03(2) .
N12B C32B 1.358(11) .
N12B N22B 1.368(10) .
N22B C12B 1.310(11) .
C12B C22B 1.393(12) .
C12B H12B 0.9500 .
C22B C32B 1.315(12) .
C22B H22B 0.9500 .
C32B H32B 0.9500 .
N32B C62B 1.360(12) .
N32B N42B 1.371(10) .
N42B C42B 1.307(11) .
C42B C52B 1.394(12) .
C42B H42B 0.9500 .
C52B C62B 1.314(12) .
C52B H52B 0.9500 .
C62B H62B 0.9500 .
N52B C92B 1.360(11) .
N52B N62B 1.369(10) .
N62B C72B 1.311(11) .
C72B C82B 1.392(12) .
C72B H72B 0.9500 .
C82B C92B 1.315(12) .
C82B H82B 0.9500 .
C92B H92B 0.9500 .
Cu3B N63B 2.015(11) .
Cu3B N23B 2.019(11) .
Cu3B N43B 2.040(11) .
P3B N53B 1.674(11) .
P3B N33B 1.685(11) .
P3B N13B 1.687(11) .
P3B Cu4B 2.12(2) .
N13B C33B 1.360(11) .
N13B N23B 1.369(10) .
N23B C13B 1.311(11) .
C13B C23B 1.394(12) .
C13B H13B 0.9500 .
C23B C33B 1.315(12) .
C23B H23B 0.9500 .
C33B H33B 0.9500 .
N33B C63B 1.361(11) .
N33B N43B 1.370(10) .
N43B C43B 1.310(11) .
C43B C53B 1.393(12) .
C43B H43B 0.9500 .
C53B C63B 1.314(12) .
C53B H53B 0.9500 .
C63B H63B 0.9500 .
N53B C93B 1.360(11) .
N53B N63B 1.369(10) .
N63B C73B 1.310(11) .
C73B C83B 1.394(12) .
C73B H73B 0.9500 .
C83B C93B 1.314(12) .
C83B H83B 0.9500 .
C93B H93B 0.9500 .
Cu4B N24B 2.017(11) .
Cu4B N64B 2.020(11) .
Cu4B N44B 2.042(11) .
P4B N54B 1.676(11) .
P4B N34B 1.684(11) .
P4B N14B 1.686(11) .
P4B Cu1B 2.10(2) 1_464
N14B C34B 1.361(11) .
N14B N24B 1.371(11) .
N24B C14B 1.311(11) .
C14B C24B 1.392(12) .
C14B H14B 0.9500 .
C24B C34B 1.315(12) .
C24B H24B 0.9500 .
C34B H34B 0.9500 .
N34B C64B 1.359(11) .
N34B N44B 1.370(11) .
N44B C44B 1.313(12) .
C44B C54B 1.393(12) .
C44B H44B 0.9500 .
C54B C64B 1.315(12) .
C54B H54B 0.9500 .
C64B H64B 0.9500 .
N54B C94B 1.359(11) .
N54B N64B 1.369(10) .
N64B C74B 1.311(11) .
C74B C84B 1.393(12) .
C74B H74B 0.9500 .
C84B C94B 1.314(12) .
C84B H84B 0.9500 .
C94B H94B 0.9500 .
P5 F15A 1.546(8) .
P5 F35B 1.556(9) .
P5 F55A 1.566(8) .
P5 F55B 1.571(9) .
P5 F45B 1.572(9) .
P5 F25A 1.573(9) .
P5 F65B 1.574(9) .
P5 F65A 1.585(9) .
P5 F45A 1.587(8) .
P5 F25B 1.596(9) .
P5 F15B 1.601(9) .
P5 F35A 1.613(8) .
P6 F46B 1.556(8) .
P6 F26A 1.561(9) .
P6 F66B 1.563(7) .
P6 F66A 1.569(9) .
P6 F16B 1.574(7) .
P6 F36A 1.574(9) .
P6 F46A 1.583(9) .
P6 F56B 1.584(8) .
P6 F16A 1.588(9) .
P6 F56A 1.592(9) .
P6 F36B 1.599(8) .
P6 F26B 1.605(7) .
P7 F27B 1.535(9) .
P7 F47A 1.547(9) .
P7 F57B 1.558(9) .
P7 F17A 1.565(9) .
P7 F37A 1.570(8) .
P7 F67A 1.572(9) .
P7 F17B 1.581(8) .
P7 F37B 1.583(8) .
P7 F67B 1.602(8) .
P7 F57A 1.604(9) .
P7 F47B 1.619(8) .
P7 F27A 1.620(9) .
P8 F28B 1.526(9) .
P8 F48A 1.531(9) .
P8 F18B 1.536(8) .
P8 F68B 1.553(8) .
P8 F38A 1.553(9) .
P8 F58A 1.560(9) .
P8 F18A 1.601(9) .
P8 F68A 1.606(9) .
P8 F58B 1.610(8) .
P8 F48B 1.620(8) .
P8 F28A 1.632(9) .
P8 F38B 1.642(8) .

loop_
_geom_torsion_atom_site_label_1
_geom_torsion_atom_site_label_2
_geom_torsion_atom_site_label_3
_geom_torsion_atom_site_label_4
_geom_torsion
_geom_torsion_site_symmetry_1
N31A P1A N11A C31A 128.0(11) .
N51A P1A N11A C31A -127.0(11) .
Cu4A P1A N11A C31A -5.1(12) 1_646
N31A P1A N11A N21A -54.0(10) .
N51A P1A N11A N21A 51.0(10) .
Cu4A P1A N11A N21A 173.0(7) 1_646
C31A N11A N21A C11A -0.1(14) .
P1A N11A N21A C11A -178.5(11) .
C31A N11A N21A Cu1A 179.6(8) .
P1A N11A N21A Cu1A 1.3(12) .
N11A N21A C11A C21A -0.4(18) .
Cu1A N21A C11A C21A 179.9(12) .
N21A C11A C21A C31A 1(2) .
C11A C21A C31A N11A -0.8(18) .
N21A N11A C31A C21A 0.6(15) .
P1A N11A C31A C21A 178.9(11) .
N11A P1A N31A C61A -130.2(15) .
N51A P1A N31A C61A 124.0(15) .
Cu4A P1A N31A C61A 0.8(16) 1_646
N11A P1A N31A N41A 48.3(9) .
N51A P1A N31A N41A -57.5(9) .
Cu4A P1A N31A N41A 179.3(7) 1_646
C61A N31A N41A C41A -3.3(15) .
P1A N31A N41A C41A 178.0(9) .
C61A N31A N41A Cu1A -174.2(12) .
P1A N31A N41A Cu1A 7.1(12) .
N31A N41A C41A C51A 2.7(14) .
Cu1A N41A C41A C51A 170.7(10) .
N41A C41A C51A C61A -1.0(19) .
C41A C51A C61A N31A -1(2) .
N41A N31A C61A C51A 3(2) .
P1A N31A C61A C51A -178.6(12) .
N31A P1A N51A C91A -125.6(12) .
N11A P1A N51A C91A 128.1(13) .
Cu4A P1A N51A C91A 3.0(13) 1_646
N31A P1A N51A N61A 52.2(10) .
N11A P1A N51A N61A -54.2(10) .
Cu4A P1A N51A N61A -179.3(8) 1_646
C91A N51A N61A C71A 1.3(15) .
P1A N51A N61A C71A -176.8(11) .
C91A N51A N61A Cu1A -178.8(9) .
P1A N51A N61A Cu1A 3.1(12) .
N51A N61A C71A C81A -2(2) .
Cu1A N61A C71A C81A 178.7(18) .
N61A C71A C81A C91A 1(3) .
C71A C81A C91A N51A 0(3) .
N61A N51A C91A C81A -1(2) .
P1A N51A C91A C81A 177.4(19) .
N52A P2A N12A N22A -48.7(9) .
N32A P2A N12A N22A 56.9(9) .
Cu1A P2A N12A N22A -175.8(7) .
N52A P2A N12A C32A 128.1(14) .
N32A P2A N12A C32A -126.3(14) .
Cu1A P2A N12A C32A 1.0(15) .
C32A N12A N22A C12A 0.9(16) .
P2A N12A N22A C12A 178.2(10) .
C32A N12A N22A Cu2A 179.2(11) .
P2A N12A N22A Cu2A -3.6(12) .
N12A N22A C12A C22A -0.9(16) .
Cu2A N22A C12A C22A -178.6(10) .
N22A C12A C22A C32A 0.5(19) .
C12A C22A C32A N12A 0.1(19) .
N22A N12A C32A C22A -0.6(19) .
P2A N12A C32A C22A -177.7(11) .
N52A P2A N32A C62A -126.7(13) .
N12A P2A N32A C62A 126.5(13) .
Cu1A P2A N32A C62A 0.7(14) .
N52A P2A N32A N42A 55.3(9) .
N12A P2A N32A N42A -51.4(9) .
Cu1A P2A N32A N42A -177.2(7) .
C62A N32A N42A C42A 0.2(19) .
P2A N32A N42A C42A 178.5(15) .
C62A N32A N42A Cu2A 177.0(10) .
P2A N32A N42A Cu2A -4.8(11) .
N32A N42A C42A C52A 1(3) .
Cu2A N42A C42A C52A -174.7(17) .
N42A C42A C52A C62A -2(3) .
C42A C52A C62A N32A 2(3) .
N42A N32A C62A C52A -1(2) .
P2A N32A C62A C52A -179.4(18) .
N32A P2A N52A N62A -50.3(9) .
N12A P2A N52A N62A 54.3(9) .
Cu1A P2A N52A N62A -178.9(7) .
N32A P2A N52A C92A 126.6(11) .
N12A P2A N52A C92A -128.8(11) .
Cu1A P2A N52A C92A -2.0(12) .
C92A N52A N62A C72A -1.6(12) .
P2A N52A N62A C72A 175.9(8) .
C92A N52A N62A Cu2A 178.1(8) .
P2A N52A N62A Cu2A -4.4(11) .
N52A N62A C72A C82A 0.2(13) .
Cu2A N62A C72A C82A -179.4(10) .
N62A C72A C82A C92A 1.3(16) .
C72A C82A C92A N52A -2.3(16) .
N62A N52A C92A C82A 2.5(15) .
P2A N52A C92A C82A -174.9(10) .
N53A P3A N13A C33A -136.1(11) .
N33A P3A N13A C33A 118.7(11) .
Cu2A P3A N13A C33A -5.6(12) .
N53A P3A N13A N23A 52.4(9) .
N33A P3A N13A N23A -52.7(9) .
Cu2A P3A N13A N23A -177.0(7) .
C33A N13A N23A C13A 1.1(15) .
P3A N13A N23A C13A 174.0(11) .
C33A N13A N23A Cu3A -174.3(8) .
P3A N13A N23A Cu3A -1.3(11) .
N13A N23A C13A C23A -1.5(18) .
Cu3A N23A C13A C23A 172.5(12) .
N23A C13A C23A C33A 1(2) .
C13A C23A C33A N13A -0.6(19) .
N23A N13A C33A C23A -0.3(16) .
P3A N13A C33A C23A -172.8(12) .
N53A P3A N33A C63A 131.5(12) .
N13A P3A N33A C63A -123.2(12) .
Cu2A P3A N33A C63A 0.3(14) .
N53A P3A N33A N43A -53.2(11) .
N13A P3A N33A N43A 52.2(11) .
Cu2A P3A N33A N43A 175.7(9) .
C63A N33A N43A C43A 5.4(18) .
P3A N33A N43A C43A -170.8(13) .
C63A N33A N43A Cu3A 177.5(9) .
P3A N33A N43A Cu3A 1.3(14) .
N33A N43A C43A C53A -7(2) .
Cu3A N43A C43A C53A -176.5(13) .
N43A C43A C53A C63A 6(3) .
C43A C53A C63A N33A -2(2) .
N43A N33A C63A C53A -1.9(17) .
P3A N33A C63A C53A 173.9(12) .
N13A P3A N53A C93A 125.2(13) .
N33A P3A N53A C93A -129.8(13) .
Cu2A P3A N53A C93A -1.6(14) .
N13A P3A N53A N63A -51.3(10) .
N33A P3A N53A N63A 53.8(10) .
Cu2A P3A N53A N63A -178.1(8) .
C93A N53A N63A C73A 1.9(15) .
P3A N53A N63A C73A 178.9(9) .
C93A N53A N63A Cu3A -177.9(10) .
P3A N53A N63A Cu3A -1.0(12) .
N53A N63A C73A C83A -1.0(15) .
Cu3A N63A C73A C83A 178.8(11) .
N63A C73A C83A C93A -0.3(19) .
C73A C83A C93A N53A 1.5(19) .
N63A N53A C93A C83A -2.2(18) .
P3A N53A C93A C83A -179.1(11) .
N54A P4A N14A C34A 128.9(11) .
N34A P4A N14A C34A -126.6(12) .
Cu3A P4A N14A C34A 0.7(12) .
N54A P4A N14A N24A -51.7(11) .
N34A P4A N14A N24A 52.8(11) .
Cu3A P4A N14A N24A -180.0(9) .
C34A N14A N24A C14A 2.3(15) .
P4A N14A N24A C14A -177.1(11) .
C34A N14A N24A Cu4A -179.7(9) .
P4A N14A N24A Cu4A 0.9(14) .
N14A N24A C14A C24A -0.4(17) .
Cu4A N24A C14A C24A -177.7(12) .
N24A C14A C24A C34A -1.8(19) .
C14A C24A C34A N14A 3.2(18) .
N24A N14A C34A C24A -3.5(16) .
P4A N14A C34A C24A 175.9(11) .
N54A P4A N34A C64A -128.1(19) .
N14A P4A N34A C64A 126.6(19) .
Cu3A P4A N34A C64A 1(2) .
N54A P4A N34A N44A 55.0(15) .
N14A P4A N34A N44A -50.3(15) .
Cu3A P4A N34A N44A -175.9(12) .
C64A N34A N44A C44A 3(3) .
P4A N34A N44A C44A -179.8(17) .
C64A N34A N44A Cu4A 179.5(15) .
P4A N34A N44A Cu4A -3.2(19) .
N34A N44A C44A C54A 3(3) .
Cu4A N44A C44A C54A -172.7(18) .
N44A C44A C54A C64A -8(4) .
C44A C54A C64A N34A 9(3) .
N44A N34A C64A C54A -8(3) .
P4A N34A C64A C54A 175.1(18) .
N34A P4A N54A C94A 122.5(15) .
N14A P4A N54A C94A -132.9(15) .
Cu3A P4A N54A C94A -6.5(16) .
N34A P4A N54A N64A -55.3(10) .
N14A P4A N54A N64A 49.3(11) .
Cu3A P4A N54A N64A 175.7(8) .
C94A N54A N64A C74A 2.2(17) .
P4A N54A N64A C74A -179.7(10) .
C94A N54A N64A Cu4A -175.6(12) .
P4A N54A N64A Cu4A 2.5(13) .
N54A N64A C74A C84A -3.9(17) .
Cu4A N64A C74A C84A 173.2(11) .
N64A C74A C84A C94A 4(2) .
C74A C84A C94A N54A -3(2) .
N64A N54A C94A C84A 0(2) .
P4A N54A C94A C84A -177.6(12) .
N51B P1B N11B C31B 132(11) .
N31B P1B N11B C31B -123(11) .
Cu2B P1B N11B C31B 2(11) .
N51B P1B N11B N21B -58(5) .
N31B P1B N11B N21B 47(5) .
Cu2B P1B N11B N21B 172(4) .
C31B N11B N21B C11B -12(11) .
P1B N11B N21B C11B 176(8) .
C31B N11B N21B Cu1B -177(9) .
P1B N11B N21B Cu1B 11(7) .
N11B N21B C11B C21B 12(12) .
Cu1B N21B C11B C21B 173(9) .
N21B C11B C21B C31B -9(17) .
C11B C21B C31B N11B 1(18) .
N21B N11B C31B C21B 7(16) .
P1B N11B C31B C21B 178(10) .
N51B P1B N31B C61B -146(8) .
N11B P1B N31B C61B 108(8) .
Cu2B P1B N31B C61B -18(8) .
N51B P1B N31B N41B 47(5) .
N11B P1B N31B N41B -59(4) .
Cu2B P1B N31B N41B 175(4) .
C61B N31B N41B C41B 15(9) .
P1B N31B N41B C41B -175(8) .
C61B N31B N41B Cu1B -160(7) .
P1B N31B N41B Cu1B 9(7) .
N31B N41B C41B C51B -11(13) .
Cu1B N41B C41B C51B 163(9) .
N41B C41B C51B C61B 3(16) .
C41B C51B C61B N31B 7(15) .
N41B N31B C61B C51B -14(11) .
P1B N31B C61B C51B 177(9) .
N31B P1B N51B C91B 114(12) .
N11B P1B N51B C91B -141(12) .
Cu2B P1B N51B C91B -12(12) .
N31B P1B N51B N61B -61(4) .
N11B P1B N51B N61B 44(5) .
Cu2B P1B N51B N61B 173(4) .
C91B N51B N61B C71B 13(10) .
P1B N51B N61B C71B -171(7) .
C91B N51B N61B Cu1B -164(10) .
P1B N51B N61B Cu1B 11(7) .
N51B N61B C71B C81B -11(13) .
Cu1B N61B C71B C81B 165(13) .
N61B C71B C81B C91B 6(20) .
C71B C81B C91B N51B 2(21) .
N61B N51B C91B C81B -9(18) .
P1B N51B C91B C81B 175(13) .
N52B P2B N12B C32B -128(10) .
N32B P2B N12B C32B 127(10) .
Cu3B P2B N12B C32B -2(10) .
N52B P2B N12B N22B 46(6) .
N32B P2B N12B N22B -59(5) .
Cu3B P2B N12B N22B 172(5) .
C32B N12B N22B C12B 1(14) .
P2B N12B N22B C12B -173(11) .
C32B N12B N22B Cu2B -177(8) .
P2B N12B N22B Cu2B 9(8) .
N12B N22B C12B C22B -7(15) .
Cu2B N22B C12B C22B 170(9) .
N22B C12B C22B C32B 10(16) .
C12B C22B C32B N12B -9(15) .
N22B N12B C32B C22B 5(14) .
P2B N12B C32B C22B 180(10) .
N52B P2B N32B C62B 135(13) .
N12B P2B N32B C62B -119(13) .
Cu3B P2B N32B C62B 3(13) .
N52B P2B N32B N42B -60(5) .
N12B P2B N32B N42B 46(5) .
Cu3B P2B N32B N42B 167(5) .
C62B N32B N42B C42B -5(15) .
P2B N32B N42B C42B -173(11) .
C62B N32B N42B Cu2B 179(11) .
P2B N32B N42B Cu2B 11(8) .
N32B N42B C42B C52B 3(21) .
Cu2B N42B C42B C52B 178(14) .
N42B C42B C52B C62B 1(28) .
C42B C52B C62B N32B -4(27) .
N42B N32B C62B C52B 6(22) .
P2B N32B C62B C52B 172(15) .
N32B P2B N52B C92B -142(8) .
N12B P2B N52B C92B 114(8) .
Cu3B P2B N52B C92B -7(8) .
N32B P2B N52B N62B 48(5) .
N12B P2B N52B N62B -57(5) .
Cu3B P2B N52B N62B -177(5) .
C92B N52B N62B C72B 10(10) .
P2B N52B N62B C72B -179(8) .
C92B N52B N62B Cu2B -163(6) .
P2B N52B N62B Cu2B 9(8) .
N52B N62B C72B C82B -2(14) .
Cu2B N62B C72B C82B 168(9) .
N62B C72B C82B C92B -7(16) .
C72B C82B C92B N52B 12(12) .
N62B N52B C92B C82B -14(10) .
P2B N52B C92B C82B 174(8) .
N53B P3B N13B C33B 133(11) .
N33B P3B N13B C33B -122(11) .
Cu4B P3B N13B C33B 4(12) .
N53B P3B N13B N23B -54(5) .
N33B P3B N13B N23B 51(5) .
Cu4B P3B N13B N23B 177(5) .
C33B N13B N23B C13B -6(12) .
P3B N13B N23B C13B 180(7) .
C33B N13B N23B Cu3B 178(9) .
P3B N13B N23B Cu3B 4(7) .
N13B N23B C13B C23B 13(10) .
Cu3B N23B C13B C23B -173(8) .
N23B C13B C23B C33B -16(11) .
C13B C23B C33B N13B 11(13) .
N23B N13B C33B C23B -4(14) .
P3B N13B C33B C23B 170(8) .
N53B P3B N33B C63B -144(7) .
N13B P3B N33B C63B 110(7) .
Cu4B P3B N33B C63B -22(7) .
N53B P3B N33B N43B 52(4) .
N13B P3B N33B N43B -53(4) .
Cu4B P3B N33B N43B 175(4) .
C63B N33B N43B C43B 8(8) .
P3B N33B N43B C43B 175(6) .
C63B N33B N43B Cu3B -166(6) .
P3B N33B N43B Cu3B 0(6) .
N33B N43B C43B C53B -1(11) .
Cu3B N43B C43B C53B 171(7) .
N43B C43B C53B C63B -6(13) .
C43B C53B C63B N33B 11(11) .
N43B N33B C63B C53B -12(9) .
P3B N33B C63B C53B -178(7) .
N33B P3B N53B C93B 121(9) .
N13B P3B N53B C93B -133(9) .
Cu4B P3B N53B C93B 1(9) .
N33B P3B N53B N63B -56(5) .
N13B P3B N53B N63B 49(5) .
Cu4B P3B N53B N63B -177(4) .
C93B N53B N63B C73B 11(11) .
P3B N53B N63B C73B -171(10) .
C93B N53B N63B Cu3B -174(7) .
P3B N53B N63B Cu3B 4(7) .
N53B N63B C73B C83B -7(16) .
Cu3B N63B C73B C83B 180(8) .
N63B C73B C83B C93B 0(19) .
C73B C83B C93B N53B 7(16) .
N63B N53B C93B C83B -11(12) .
P3B N53B C93B C83B 171(8) .
N54B P4B N14B C34B -141(9) .
N34B P4B N14B C34B 114(9) .
Cu1B P4B N14B C34B -14(9) 1_464
N54B P4B N14B N24B 51(5) .
N34B P4B N14B N24B -54(5) .
Cu1B P4B N14B N24B 178(5) 1_464
C34B N14B N24B C14B 19(8) .
P4B N14B N24B C14B -171(7) .
C34B N14B N24B Cu4B -170(7) .
P4B N14B N24B Cu4B 0(7) .
N14B N24B C14B C24B -15(10) .
Cu4B N24B C14B C24B 177(7) .
N24B C14B C24B C34B 6(14) .
C14B C24B C34B N14B 6(14) .
N24B N14B C34B C24B -16(11) .
P4B N14B C34B C24B 174(8) .
N54B P4B N34B C64B 132(10) .
N14B P4B N34B C64B -122(10) .
Cu1B P4B N34B C64B 5(10) 1_464
N54B P4B N34B N44B -55(5) .
N14B P4B N34B N44B 51(5) .
Cu1B P4B N34B N44B 178(5) 1_464
C64B N34B N44B C44B -15(9) .
P4B N34B N44B C44B 171(8) .
C64B N34B N44B Cu4B 177(7) .
P4B N34B N44B Cu4B 3(7) .
N34B N44B C44B C54B 15(11) .
Cu4B N44B C44B C54B 179(8) .
N44B C44B C54B C64B -9(15) .
C44B C54B C64B N34B -1(15) .
N44B N34B C64B C54B 10(13) .
P4B N34B C64B C54B -176(9) .
N34B P4B N54B C94B -122(8) .
N14B P4B N54B C94B 132(8) .
Cu1B P4B N54B C94B 7(8) 1_464
N34B P4B N54B N64B 53(5) .
N14B P4B N54B N64B -52(5) .
Cu1B P4B N54B N64B -178(5) 1_464
C94B N54B N64B C74B 7(12) .
P4B N54B N64B C74B -169(10) .
C94B N54B N64B Cu4B 177(7) .
P4B N54B N64B Cu4B 1(7) .
N54B N64B C74B C84B -2(15) .
Cu4B N64B C74B C84B -168(8) .
N64B C74B C84B C94B -5(17) .
C74B C84B C94B N54B 9(14) .
N64B N54B C94B C84B -10(11) .
P4B N54B C94B C84B 166(9) .
